data_4105755
loop_
_publ_author_name
'Damian P. Hruszkewycz'
'Jianguo Wu'
'Nilay Hazari'
'Christopher D. Incarvito'

_publ_contact_author
;
 Dr N. Hazari           
 The Department of Chemistry 
 Yale University 
 P. O. Box 208107 
 New Haven 
 Connecticut 06520 USA.
;
_publ_contact_author_email nilay.hazari@yale.edu
_publ_contact_author_fax '+1 203 432 6144'
_publ_contact_author_phone '+1 203 432 0885'
_publ_section_title
;
 Palladium(I)-Bridging Allyl Dimers for the Catalytic Functionalization of
 CO2
;
_journal_name_full 'Journal of the American Chemical Society'
_journal_page_first 3280
_journal_page_last 3283
_journal_paper_doi 10.1021/ja110708k
_journal_volume 133
_journal_year 2011
_chemical_formula_moiety 'Pd N4 C54 H72'
_chemical_formula_sum 'C54 H72 N4 Pd'
_chemical_formula_weight 883.59
_space_group_IT_number 14
_symmetry_cell_setting monoclinic
_symmetry_Int_Tables_number 14
_symmetry_space_group_name_Hall '-P 2ybc'
_symmetry_space_group_name_H-M 'P 1 21/c 1'
_atom_sites_solution_hydrogens geom
_atom_sites_solution_primary direct
_atom_sites_solution_secondary difmap
_cell_angle_alpha 90.0000
_cell_angle_beta 90.531(6)
_cell_angle_gamma 90.0000
_cell_formula_units_Z 4
_cell_length_a 14.9251(20)
_cell_length_b 12.7222(16)
_cell_length_c 25.002(3)
_cell_measurement_reflns_used 22602
_cell_measurement_temperature 223
_cell_measurement_theta_max 28.00
_cell_measurement_theta_min 3.17
_cell_volume 4747.2(10)
_computing_cell_refinement PROCESS-AUTO
_computing_data_collection PROCESS-AUTO
_computing_data_reduction CrystalClear
_computing_molecular_graphics 'CrystalStructure 4.0'
_computing_publication_material 'CrystalStructure 4.0 (Rigaku, 2010)'
_computing_structure_refinement 'SHELXL97 (Sheldrick, 1997)'
_computing_structure_solution 'SIR2004 (Burla, et al., 2005)'
_diffrn_ambient_temperature 223
_diffrn_detector_area_resol_mean 6.849
_diffrn_measured_fraction_theta_full 0.990
_diffrn_measured_fraction_theta_max 0.990
_diffrn_measurement_device_type 'Rigaku Mercury275R CCD (SCX mini)'
_diffrn_measurement_method \w
_diffrn_radiation_type 'Mo K\a'
_diffrn_radiation_wavelength 0.71075
_diffrn_reflns_limit_h_max 19
_diffrn_reflns_limit_h_min -19
_diffrn_reflns_limit_k_max 16
_diffrn_reflns_limit_k_min -16
_diffrn_reflns_limit_l_max 32
_diffrn_reflns_limit_l_min -28
_diffrn_reflns_number 30981
_diffrn_reflns_theta_full 27.48
_diffrn_reflns_theta_max 27.48
_diffrn_standards_number 0
_exptl_absorpt_coefficient_mu 0.430
_exptl_absorpt_correction_T_max 0.958
_exptl_absorpt_correction_T_min 0.640
_exptl_absorpt_correction_type multi-scan
_exptl_absorpt_process_details 'Jacobson, R. (1998) Private communication'
_exptl_crystal_colour orange
_exptl_crystal_density_diffrn 1.236
_exptl_crystal_description block
_exptl_crystal_F_000 1880.00
_exptl_crystal_size_max 0.20
_exptl_crystal_size_mid 0.15
_exptl_crystal_size_min 0.10
_refine_diff_density_max 0.560
_refine_diff_density_min -0.490
_refine_ls_extinction_method none
_refine_ls_goodness_of_fit_ref 1.047
_refine_ls_hydrogen_treatment constr
_refine_ls_number_parameters 533
_refine_ls_number_reflns 10840
_refine_ls_number_restraints 0
_refine_ls_R_factor_gt 0.0855
_refine_ls_shift/su_max 0.021
_refine_ls_structure_factor_coef Fsqd
_refine_ls_weighting_details 'w = 1/[\s^2^(Fo^2^)+(0.0432P)^2^+6.2319P] where P=(Fo^2^+2Fc^2^)/3'
_refine_ls_weighting_scheme calc
_refine_ls_wR_factor_ref 0.1581
_reflns_number_gt 6113
_reflns_number_total 11284
_reflns_threshold_expression F^2^>2.0\s(F^2^)
_cod_data_source_file ja110708k_si_002_5.cif
_cod_data_source_block COMPOUND_16
_cod_original_cell_volume 4747.2(11)
_cod_original_formula_sum 'Pd N4 C54 H72'
_cod_database_code 4105755

loop_
_symmetry_equiv_pos_site_id
_symmetry_equiv_pos_as_xyz
1 +X,+Y,+Z
2 -X,1/2+Y,1/2-Z
3 -X,-Y,-Z
4 +X,1/2-Y,1/2+Z

loop_
_atom_site_label
_atom_site_type_symbol
_atom_site_fract_x
_atom_site_fract_y
_atom_site_fract_z
_atom_site_U_iso_or_equiv
_atom_site_adp_type
_atom_site_occupancy
_atom_site_symmetry_multiplicity
_atom_site_calc_flag
_atom_site_refinement_flags
Pd(1) Pd 0.25177(3) 0.21555(3) 0.127949(17) 0.03167(13) Uani 1.00 4 d .
N(1) N 0.1178(3) 0.1757(4) 0.2160(2) 0.0352(12) Uani 1.00 4 d .
N(2) N 0.0938(3) 0.3244(4) 0.18256(19) 0.0340(12) Uani 1.00 4 d .
N(3) N 0.3749(3) 0.1098(3) 0.04620(19) 0.0298(12) Uani 1.00 4 d .
N(4) N 0.4140(3) 0.2655(3) 0.06114(18) 0.0285(11) Uani 1.00 4 d .
C(1) C 0.1497(4) 0.2405(4) 0.1780(2) 0.0312(15) Uani 1.00 4 d .
C(2) C 0.0454(4) 0.2170(6) 0.2423(3) 0.0479(17) Uani 1.00 4 d .
C(3) C 0.0305(4) 0.3102(5) 0.2208(3) 0.0418(17) Uani 1.00 4 d .
C(4) C 0.1546(4) 0.0763(5) 0.2309(3) 0.0384(16) Uani 1.00 4 d .
C(5) C 0.1329(4) -0.0106(5) 0.2007(3) 0.0368(15) Uani 1.00 4 d .
C(6) C 0.1653(5) -0.1058(5) 0.2183(3) 0.0469(18) Uani 1.00 4 d .
C(7) C 0.2145(5) -0.1128(5) 0.2640(3) 0.0501(19) Uani 1.00 4 d .
C(8) C 0.2353(5) -0.0258(5) 0.2929(3) 0.0492(18) Uani 1.00 4 d .
C(9) C 0.2054(4) 0.0722(5) 0.2769(3) 0.0422(16) Uani 1.00 4 d .
C(10) C 0.0769(5) -0.0016(5) 0.1510(3) 0.0491(19) Uani 1.00 4 d .
C(11) C -0.0176(6) 0.0085(13) 0.1607(4) 0.173(7) Uani 1.00 4 d .
C(12) C 0.0927(8) -0.0809(10) 0.1117(4) 0.150(6) Uani 1.00 4 d .
C(13) C 0.2288(5) 0.1694(5) 0.3083(3) 0.0540(19) Uani 1.00 4 d .
C(14) C 0.3241(7) 0.1949(8) 0.3007(6) 0.164(6) Uani 1.00 4 d .
C(15) C 0.2107(12) 0.1611(9) 0.3651(4) 0.202(9) Uani 1.00 4 d .
C(16) C 0.0931(4) 0.4182(5) 0.1508(3) 0.0387(16) Uani 1.00 4 d .
C(17) C 0.0350(4) 0.4233(5) 0.1082(3) 0.0432(17) Uani 1.00 4 d .
C(18) C 0.0298(5) 0.5190(6) 0.0819(3) 0.058(2) Uani 1.00 4 d .
C(19) C 0.0797(6) 0.6016(6) 0.0986(4) 0.073(3) Uani 1.00 4 d .
C(20) C 0.1351(6) 0.5951(6) 0.1412(3) 0.063(2) Uani 1.00 4 d .
C(21) C 0.1432(5) 0.5031(5) 0.1692(3) 0.0453(17) Uani 1.00 4 d .
C(22) C -0.0194(5) 0.3314(6) 0.0902(3) 0.0537(19) Uani 1.00 4 d .
C(23) C 0.0186(7) 0.2804(7) 0.0427(4) 0.106(4) Uani 1.00 4 d .
C(24) C -0.1147(6) 0.3587(8) 0.0795(5) 0.132(5) Uani 1.00 4 d .
C(25) C 0.2029(5) 0.4940(5) 0.2179(3) 0.0528(19) Uani 1.00 4 d .
C(26) C 0.2940(6) 0.4622(7) 0.2031(4) 0.086(3) Uani 1.00 4 d .
C(27) C 0.2063(7) 0.5935(7) 0.2511(4) 0.097(3) Uani 1.00 4 d .
C(28) C 0.3522(4) 0.1936(4) 0.0768(2) 0.0276(13) Uani 1.00 4 d .
C(29) C 0.4454(4) 0.1312(5) 0.0127(2) 0.0375(15) Uani 1.00 4 d .
C(30) C 0.4688(4) 0.2292(5) 0.0221(2) 0.0374(15) Uani 1.00 4 d .
C(31) C 0.3384(4) 0.0060(5) 0.0491(3) 0.0339(15) Uani 1.00 4 d .
C(32) C 0.2792(4) -0.0247(5) 0.0093(3) 0.0470(18) Uani 1.00 4 d .
C(33) C 0.2498(6) -0.1279(5) 0.0104(3) 0.065(2) Uani 1.00 4 d .
C(34) C 0.2799(5) -0.1935(5) 0.0492(4) 0.065(2) Uani 1.00 4 d .
C(35) C 0.3392(5) -0.1617(5) 0.0873(3) 0.057(2) Uani 1.00 4 d .
C(36) C 0.3699(4) -0.0609(5) 0.0877(3) 0.0374(16) Uani 1.00 4 d .
C(37) C 0.2436(6) 0.0487(6) -0.0327(3) 0.067(2) Uani 1.00 4 d .
C(38) C 0.1502(8) 0.0804(9) -0.0212(4) 0.128(5) Uani 1.00 4 d .
C(39) C 0.2524(7) 0.0082(7) -0.0885(3) 0.094(3) Uani 1.00 4 d .
C(40) C 0.4375(5) -0.0276(5) 0.1292(3) 0.0452(17) Uani 1.00 4 d .
C(41) C 0.3926(5) 0.0019(6) 0.1810(3) 0.063(2) Uani 1.00 4 d .
C(42) C 0.5103(5) -0.1077(6) 0.1407(3) 0.068(2) Uani 1.00 4 d .
C(43) C 0.4293(4) 0.3672(4) 0.0845(2) 0.0310(14) Uani 1.00 4 d .
C(44) C 0.3960(4) 0.4540(5) 0.0577(3) 0.0366(15) Uani 1.00 4 d .
C(45) C 0.4195(5) 0.5508(5) 0.0776(3) 0.0468(18) Uani 1.00 4 d .
C(46) C 0.4737(5) 0.5590(5) 0.1218(3) 0.0534(19) Uani 1.00 4 d .
C(47) C 0.5033(4) 0.4715(5) 0.1477(3) 0.0494(18) Uani 1.00 4 d .
C(48) C 0.4823(4) 0.3731(5) 0.1294(3) 0.0387(15) Uani 1.00 4 d .
C(49) C 0.3360(4) 0.4447(5) 0.0085(3) 0.0423(17) Uani 1.00 4 d .
C(50) C 0.2398(5) 0.4323(6) 0.0258(3) 0.066(2) Uani 1.00 4 d .
C(51) C 0.3456(5) 0.5334(5) -0.0301(3) 0.0540(19) Uani 1.00 4 d .
C(52) C 0.5176(5) 0.2768(5) 0.1564(3) 0.0496(18) Uani 1.00 4 d .
C(53) C 0.5226(6) 0.2847(7) 0.2167(3) 0.073(2) Uani 1.00 4 d .
C(54) C 0.6088(6) 0.2488(6) 0.1355(3) 0.080(3) Uani 1.00 4 d .
H(2) H 0.0131 0.1853 0.2701 0.058 Uiso 1.00 4 calc R
H(3) H -0.0150 0.3576 0.2301 0.050 Uiso 1.00 4 calc R
H(6) H 0.1531 -0.1669 0.1984 0.056 Uiso 1.00 4 calc R
H(7) H 0.2345 -0.1789 0.2758 0.060 Uiso 1.00 4 calc R
H(8) H 0.2705 -0.0323 0.3241 0.059 Uiso 1.00 4 calc R
H(10) H 0.0950 0.0654 0.1341 0.059 Uiso 1.00 4 calc R
H(11A) H -0.0405 -0.0573 0.1747 0.208 Uiso 1.00 4 calc R
H(11B) H -0.0484 0.0255 0.1275 0.208 Uiso 1.00 4 calc R
H(11C) H -0.0275 0.0641 0.1866 0.208 Uiso 1.00 4 calc R
H(12A) H 0.1554 -0.1009 0.1128 0.180 Uiso 1.00 4 calc R
H(12B) H 0.0777 -0.0537 0.0765 0.180 Uiso 1.00 4 calc R
H(12C) H 0.0559 -0.1418 0.1192 0.180 Uiso 1.00 4 calc R
H(13) H 0.1927 0.2283 0.2937 0.065 Uiso 1.00 4 calc R
H(14A) H 0.3354 0.2056 0.2630 0.197 Uiso 1.00 4 calc R
H(14B) H 0.3608 0.1374 0.3139 0.197 Uiso 1.00 4 calc R
H(14C) H 0.3388 0.2585 0.3203 0.197 Uiso 1.00 4 calc R
H(15A) H 0.2451 0.1034 0.3802 0.243 Uiso 1.00 4 calc R
H(15B) H 0.1473 0.1481 0.3703 0.243 Uiso 1.00 4 calc R
H(15C) H 0.2275 0.2261 0.3828 0.243 Uiso 1.00 4 calc R
H(18) H -0.0088 0.5266 0.0522 0.070 Uiso 1.00 4 calc R
H(19) H 0.0755 0.6655 0.0799 0.087 Uiso 1.00 4 calc R
H(20) H 0.1686 0.6543 0.1517 0.076 Uiso 1.00 4 calc R
H(22) H -0.0184 0.2792 0.1195 0.064 Uiso 1.00 4 calc R
H(23A) H -0.0234 0.2286 0.0290 0.128 Uiso 1.00 4 calc R
H(23B) H 0.0744 0.2461 0.0524 0.128 Uiso 1.00 4 calc R
H(23C) H 0.0297 0.3329 0.0155 0.128 Uiso 1.00 4 calc R
H(24A) H -0.1181 0.4103 0.0510 0.158 Uiso 1.00 4 calc R
H(24B) H -0.1409 0.3877 0.1117 0.158 Uiso 1.00 4 calc R
H(24C) H -0.1473 0.2960 0.0690 0.158 Uiso 1.00 4 calc R
H(25) H 0.1781 0.4377 0.2407 0.063 Uiso 1.00 4 calc R
H(26A) H 0.3197 0.5148 0.1797 0.103 Uiso 1.00 4 calc R
H(26B) H 0.2918 0.3951 0.1848 0.103 Uiso 1.00 4 calc R
H(26C) H 0.3308 0.4558 0.2352 0.103 Uiso 1.00 4 calc R
H(27A) H 0.2330 0.6496 0.2304 0.116 Uiso 1.00 4 calc R
H(27B) H 0.2421 0.5813 0.2831 0.116 Uiso 1.00 4 calc R
H(27C) H 0.1460 0.6133 0.2611 0.116 Uiso 1.00 4 calc R
H(29) H 0.4715 0.0849 -0.0120 0.045 Uiso 1.00 4 calc R
H(30) H 0.5147 0.2668 0.0051 0.045 Uiso 1.00 4 calc R
H(33) H 0.2092 -0.1524 -0.0157 0.078 Uiso 1.00 4 calc R
H(34) H 0.2592 -0.2632 0.0498 0.078 Uiso 1.00 4 calc R
H(35) H 0.3591 -0.2094 0.1136 0.068 Uiso 1.00 4 calc R
H(37) H 0.2803 0.1134 -0.0305 0.080 Uiso 1.00 4 calc R
H(38A) H 0.1358 0.1441 -0.0408 0.154 Uiso 1.00 4 calc R
H(38B) H 0.1440 0.0930 0.0168 0.154 Uiso 1.00 4 calc R
H(38C) H 0.1096 0.0247 -0.0322 0.154 Uiso 1.00 4 calc R
H(39A) H 0.2313 0.0611 -0.1136 0.112 Uiso 1.00 4 calc R
H(39B) H 0.2168 -0.0551 -0.0926 0.112 Uiso 1.00 4 calc R
H(39C) H 0.3147 -0.0077 -0.0955 0.112 Uiso 1.00 4 calc R
H(40) H 0.4672 0.0364 0.1155 0.054 Uiso 1.00 4 calc R
H(41A) H 0.3700 -0.0610 0.1981 0.076 Uiso 1.00 4 calc R
H(41B) H 0.3432 0.0495 0.1736 0.076 Uiso 1.00 4 calc R
H(41C) H 0.4356 0.0361 0.2044 0.076 Uiso 1.00 4 calc R
H(42A) H 0.5424 -0.1229 0.1080 0.082 Uiso 1.00 4 calc R
H(42B) H 0.4835 -0.1718 0.1541 0.082 Uiso 1.00 4 calc R
H(42C) H 0.5517 -0.0797 0.1672 0.082 Uiso 1.00 4 calc R
H(45) H 0.3982 0.6119 0.0607 0.056 Uiso 1.00 4 calc R
H(46) H 0.4907 0.6258 0.1345 0.064 Uiso 1.00 4 calc R
H(47) H 0.5389 0.4787 0.1787 0.059 Uiso 1.00 4 calc R
H(49) H 0.3532 0.3795 -0.0104 0.051 Uiso 1.00 4 calc R
H(50A) H 0.2011 0.4297 -0.0056 0.079 Uiso 1.00 4 calc R
H(50B) H 0.2230 0.4915 0.0480 0.079 Uiso 1.00 4 calc R
H(50C) H 0.2336 0.3676 0.0460 0.079 Uiso 1.00 4 calc R
H(51A) H 0.3114 0.5182 -0.0623 0.065 Uiso 1.00 4 calc R
H(51B) H 0.4083 0.5421 -0.0390 0.065 Uiso 1.00 4 calc R
H(51C) H 0.3234 0.5976 -0.0140 0.065 Uiso 1.00 4 calc R
H(52) H 0.4766 0.2181 0.1475 0.060 Uiso 1.00 4 calc R
H(53A) H 0.5355 0.2160 0.2317 0.087 Uiso 1.00 4 calc R
H(53B) H 0.4658 0.3099 0.2302 0.087 Uiso 1.00 4 calc R
H(53C) H 0.5699 0.3334 0.2269 0.087 Uiso 1.00 4 calc R
H(54A) H 0.6501 0.3060 0.1427 0.097 Uiso 1.00 4 calc R
H(54B) H 0.6048 0.2367 0.0973 0.097 Uiso 1.00 4 calc R
H(54C) H 0.6301 0.1855 0.1532 0.097 Uiso 1.00 4 calc R

loop_
_atom_site_aniso_label
_atom_site_aniso_U_11
_atom_site_aniso_U_22
_atom_site_aniso_U_33
_atom_site_aniso_U_12
_atom_site_aniso_U_13
_atom_site_aniso_U_23
Pd(1) 0.0336(2) 0.0273(2) 0.0342(2) 0.0014(3) 0.0040(2) 0.0004(2)
N(1) 0.029(3) 0.038(3) 0.039(3) 0.003(2) 0.005(2) 0.010(2)
N(2) 0.033(3) 0.033(3) 0.036(3) 0.008(2) 0.005(2) 0.001(2)
N(3) 0.031(3) 0.029(3) 0.029(3) -0.000(2) -0.004(2) -0.005(2)
N(4) 0.031(3) 0.028(3) 0.026(3) 0.002(2) 0.001(2) -0.002(2)
C(1) 0.025(3) 0.034(3) 0.035(4) 0.004(3) 0.001(3) -0.002(3)
C(2) 0.033(4) 0.057(4) 0.054(4) 0.001(4) 0.014(3) 0.017(4)
C(3) 0.033(4) 0.042(4) 0.050(4) 0.005(3) 0.012(3) -0.000(3)
C(4) 0.031(4) 0.035(4) 0.049(4) -0.001(3) 0.007(3) 0.016(3)
C(5) 0.030(4) 0.041(4) 0.040(4) -0.000(3) -0.001(3) 0.005(3)
C(6) 0.045(4) 0.040(4) 0.055(5) 0.001(3) 0.001(4) 0.005(3)
C(7) 0.046(4) 0.034(4) 0.070(5) 0.005(3) 0.007(4) 0.021(4)
C(8) 0.046(5) 0.053(4) 0.049(4) 0.002(4) -0.011(3) 0.016(3)
C(9) 0.043(4) 0.041(4) 0.043(4) -0.001(3) 0.002(3) 0.009(3)
C(10) 0.063(5) 0.037(4) 0.047(5) -0.004(4) -0.002(4) -0.004(3)
C(11) 0.051(7) 0.38(2) 0.083(8) 0.031(10) -0.018(6) -0.019(11)
C(12) 0.129(10) 0.225(14) 0.095(9) 0.070(10) -0.042(7) -0.088(9)
C(13) 0.051(5) 0.051(4) 0.060(5) 0.001(4) -0.013(4) -0.000(4)
C(14) 0.065(7) 0.095(8) 0.332(19) -0.017(6) -0.022(9) -0.113(10)
C(15) 0.45(3) 0.101(8) 0.058(7) -0.075(12) 0.042(11) -0.011(6)
C(16) 0.037(4) 0.028(3) 0.051(4) 0.007(3) 0.006(3) -0.001(3)
C(17) 0.038(4) 0.037(4) 0.054(5) 0.004(3) -0.006(3) 0.003(3)
C(18) 0.062(5) 0.064(5) 0.048(5) 0.017(4) -0.006(4) 0.014(4)
C(19) 0.098(7) 0.036(4) 0.083(7) -0.001(5) 0.001(6) 0.005(4)
C(20) 0.083(6) 0.038(4) 0.068(6) -0.001(4) -0.001(5) 0.002(4)
C(21) 0.053(5) 0.038(4) 0.045(4) 0.006(3) -0.002(3) 0.001(3)
C(22) 0.049(5) 0.052(4) 0.060(5) 0.003(4) -0.012(4) 0.013(4)
C(23) 0.099(8) 0.081(6) 0.140(9) -0.015(6) 0.038(7) -0.049(7)
C(24) 0.056(7) 0.125(9) 0.214(13) 0.007(6) -0.011(7) -0.088(9)
C(25) 0.057(5) 0.037(4) 0.064(5) -0.002(4) -0.005(4) -0.006(4)
C(26) 0.072(6) 0.103(7) 0.082(7) 0.016(5) -0.008(5) -0.026(6)
C(27) 0.104(8) 0.101(7) 0.084(7) 0.025(6) -0.012(6) -0.028(6)
C(28) 0.035(4) 0.022(3) 0.026(3) 0.001(3) -0.004(3) -0.003(2)
C(29) 0.041(4) 0.036(4) 0.035(4) 0.009(3) 0.008(3) -0.001(3)
C(30) 0.037(4) 0.038(4) 0.037(4) -0.005(3) 0.011(3) 0.002(3)
C(31) 0.032(4) 0.030(3) 0.040(4) 0.004(3) -0.001(3) -0.004(3)
C(32) 0.045(5) 0.032(4) 0.064(5) 0.002(3) -0.006(4) -0.012(3)
C(33) 0.063(5) 0.049(4) 0.082(6) -0.003(5) -0.007(5) -0.021(4)
C(34) 0.057(5) 0.034(4) 0.104(7) -0.003(4) 0.012(5) -0.011(4)
C(35) 0.053(5) 0.036(4) 0.082(6) -0.001(4) 0.009(4) 0.007(4)
C(36) 0.032(4) 0.034(4) 0.046(4) 0.006(3) 0.006(3) 0.002(3)
C(37) 0.075(6) 0.054(4) 0.071(6) 0.001(5) -0.037(5) -0.020(4)
C(38) 0.148(11) 0.161(11) 0.076(7) 0.096(9) 0.000(7) 0.014(7)
C(39) 0.095(7) 0.109(7) 0.078(6) 0.005(7) -0.008(6) -0.012(5)
C(40) 0.051(4) 0.040(4) 0.044(4) 0.004(3) 0.000(4) 0.013(3)
C(41) 0.063(5) 0.064(5) 0.063(5) 0.018(4) -0.004(4) 0.007(4)
C(42) 0.062(5) 0.083(6) 0.060(6) 0.027(4) 0.003(4) 0.007(4)
C(43) 0.028(3) 0.028(3) 0.037(4) -0.005(3) 0.004(3) -0.005(3)
C(44) 0.029(4) 0.037(4) 0.044(4) -0.001(3) -0.002(3) 0.002(3)
C(45) 0.047(4) 0.027(4) 0.066(5) -0.002(3) -0.007(4) 0.000(3)
C(46) 0.050(5) 0.037(4) 0.074(6) -0.007(3) -0.003(4) -0.013(4)
C(47) 0.041(4) 0.047(4) 0.060(5) -0.003(3) -0.010(3) -0.001(4)
C(48) 0.037(4) 0.032(3) 0.047(4) -0.008(3) -0.006(3) -0.001(3)
C(49) 0.040(4) 0.037(4) 0.049(4) 0.003(3) -0.005(3) 0.004(3)
C(50) 0.049(5) 0.081(5) 0.069(5) -0.010(4) -0.007(4) 0.034(4)
C(51) 0.054(5) 0.059(5) 0.049(5) -0.001(4) 0.003(4) 0.019(4)
C(52) 0.057(5) 0.043(4) 0.048(4) -0.006(4) -0.018(3) -0.003(4)
C(53) 0.075(6) 0.087(6) 0.055(5) -0.000(5) -0.010(4) 0.014(5)
C(54) 0.090(7) 0.082(6) 0.069(6) 0.034(5) -0.016(5) -0.006(4)

loop_
_atom_type_symbol
_atom_type_description
_atom_type_scat_dispersion_real
_atom_type_scat_dispersion_imag
_atom_type_scat_source
Pd Pd -0.999 1.007
;
International Tables for Crystallography
(1992, Vol. C, Tables 4.2.6.8 and 6.1.1.4)
;
N N 0.006 0.003
;
International Tables for Crystallography
(1992, Vol. C, Tables 4.2.6.8 and 6.1.1.4)
;
C C 0.003 0.002
;
International Tables for Crystallography
(1992, Vol. C, Tables 4.2.6.8 and 6.1.1.4)
;
H H 0.000 0.000
;
International Tables for Crystallography
(1992, Vol. C, Table 6.1.1.4)
;

loop_
_geom_angle_atom_site_label_1
_geom_angle_atom_site_label_2
_geom_angle_atom_site_label_3
_geom_angle
_geom_angle_publ_flag
C(1) Pd(1) C(28) 178.5(2) yes
C(1) N(1) C(2) 112.8(5) yes
C(1) N(1) C(4) 126.0(5) yes
C(2) N(1) C(4) 121.1(5) yes
C(1) N(2) C(3) 112.6(5) yes
C(1) N(2) C(16) 127.5(5) yes
C(3) N(2) C(16) 119.8(5) yes
C(28) N(3) C(29) 112.6(5) yes
C(28) N(3) C(31) 126.8(5) yes
C(29) N(3) C(31) 120.4(5) yes
C(28) N(4) C(30) 113.1(5) yes
C(28) N(4) C(43) 126.5(5) yes
C(30) N(4) C(43) 120.2(5) yes
Pd(1) C(1) N(1) 128.2(4) yes
Pd(1) C(1) N(2) 130.3(4) yes
N(1) C(1) N(2) 101.5(5) yes
N(1) C(2) C(3) 106.2(6) yes
N(2) C(3) C(2) 106.8(5) yes
N(1) C(4) C(5) 118.7(6) yes
N(1) C(4) C(9) 117.4(5) yes
C(5) C(4) C(9) 123.7(6) yes
C(4) C(5) C(6) 116.8(6) yes
C(4) C(5) C(10) 121.5(6) yes
C(6) C(5) C(10) 121.7(6) yes
C(5) C(6) C(7) 120.9(6) yes
C(6) C(7) C(8) 121.1(6) yes
C(7) C(8) C(9) 120.7(6) yes
C(4) C(9) C(8) 116.8(6) yes
C(4) C(9) C(13) 122.0(6) yes
C(8) C(9) C(13) 121.2(6) yes
C(5) C(10) C(11) 114.1(7) yes
C(5) C(10) C(12) 115.0(7) yes
C(11) C(10) C(12) 110.4(9) yes
C(9) C(13) C(14) 109.5(7) yes
C(9) C(13) C(15) 114.0(7) yes
C(14) C(13) C(15) 109.3(10) yes
N(2) C(16) C(17) 118.1(5) yes
N(2) C(16) C(21) 117.6(6) yes
C(17) C(16) C(21) 123.7(6) yes
C(16) C(17) C(18) 116.3(6) yes
C(16) C(17) C(22) 122.5(6) yes
C(18) C(17) C(22) 121.2(6) yes
C(17) C(18) C(19) 120.5(7) yes
C(18) C(19) C(20) 122.1(7) yes
C(19) C(20) C(21) 120.6(7) yes
C(16) C(21) C(20) 116.8(6) yes
C(16) C(21) C(25) 121.3(6) yes
C(20) C(21) C(25) 121.9(6) yes
C(17) C(22) C(23) 112.1(6) yes
C(17) C(22) C(24) 112.9(7) yes
C(23) C(22) C(24) 109.5(8) yes
C(21) C(25) C(26) 111.2(6) yes
C(21) C(25) C(27) 113.2(6) yes
C(26) C(25) C(27) 110.0(7) yes
Pd(1) C(28) N(3) 131.6(4) yes
Pd(1) C(28) N(4) 127.3(4) yes
N(3) C(28) N(4) 101.0(5) yes
N(3) C(29) C(30) 106.4(5) yes
N(4) C(30) C(29) 106.8(5) yes
N(3) C(31) C(32) 117.8(5) yes
N(3) C(31) C(36) 118.8(5) yes
C(32) C(31) C(36) 123.1(6) yes
C(31) C(32) C(33) 117.0(6) yes
C(31) C(32) C(37) 123.3(6) yes
C(33) C(32) C(37) 119.6(6) yes
C(32) C(33) C(34) 119.7(7) yes
C(33) C(34) C(35) 122.0(7) yes
C(34) C(35) C(36) 120.2(7) yes
C(31) C(36) C(35) 117.9(6) yes
C(31) C(36) C(40) 122.4(5) yes
C(35) C(36) C(40) 119.7(6) yes
C(32) C(37) C(38) 111.2(7) yes
C(32) C(37) C(39) 113.9(6) yes
C(38) C(37) C(39) 111.4(8) yes
C(36) C(40) C(41) 111.2(6) yes
C(36) C(40) C(42) 114.6(5) yes
C(41) C(40) C(42) 109.1(6) yes
N(4) C(43) C(44) 117.9(5) yes
N(4) C(43) C(48) 118.1(5) yes
C(44) C(43) C(48) 123.8(5) yes
C(43) C(44) C(45) 116.9(6) yes
C(43) C(44) C(49) 122.5(5) yes
C(45) C(44) C(49) 120.6(6) yes
C(44) C(45) C(46) 120.6(6) yes
C(45) C(46) C(47) 120.6(6) yes
C(46) C(47) C(48) 121.2(7) yes
C(43) C(48) C(47) 116.9(6) yes
C(43) C(48) C(52) 121.7(5) yes
C(47) C(48) C(52) 121.4(6) yes
C(44) C(49) C(50) 109.3(5) yes
C(44) C(49) C(51) 113.9(5) yes
C(50) C(49) C(51) 111.2(6) yes
C(48) C(52) C(53) 114.2(6) yes
C(48) C(52) C(54) 110.7(6) yes
C(53) C(52) C(54) 109.0(6) yes
N(1) C(2) H(2) 126.891 yes
C(3) C(2) H(2) 126.897 yes
N(2) C(3) H(3) 126.580 yes
C(2) C(3) H(3) 126.593 yes
C(5) C(6) H(6) 119.535 yes
C(7) C(6) H(6) 119.530 yes
C(6) C(7) H(7) 119.463 yes
C(8) C(7) H(7) 119.483 yes
C(7) C(8) H(8) 119.666 yes
C(9) C(8) H(8) 119.666 yes
C(5) C(10) H(10) 105.481 yes
C(11) C(10) H(10) 105.473 yes
C(12) C(10) H(10) 105.481 yes
C(10) C(11) H(11A) 109.479 yes
C(10) C(11) H(11B) 109.483 yes
C(10) C(11) H(11C) 109.473 yes
H(11A) C(11) H(11B) 109.470 yes
H(11A) C(11) H(11C) 109.458 yes
H(11B) C(11) H(11C) 109.465 yes
C(10) C(12) H(12A) 109.480 yes
C(10) C(12) H(12B) 109.479 yes
C(10) C(12) H(12C) 109.480 yes
H(12A) C(12) H(12B) 109.463 yes
H(12A) C(12) H(12C) 109.466 yes
H(12B) C(12) H(12C) 109.459 yes
C(9) C(13) H(13) 107.975 yes
C(14) C(13) H(13) 107.985 yes
C(15) C(13) H(13) 107.995 yes
C(13) C(14) H(14A) 109.471 yes
C(13) C(14) H(14B) 109.467 yes
C(13) C(14) H(14C) 109.474 yes
H(14A) C(14) H(14B) 109.472 yes
H(14A) C(14) H(14C) 109.480 yes
H(14B) C(14) H(14C) 109.463 yes
C(13) C(15) H(15A) 109.478 yes
C(13) C(15) H(15B) 109.458 yes
C(13) C(15) H(15C) 109.472 yes
H(15A) C(15) H(15B) 109.472 yes
H(15A) C(15) H(15C) 109.473 yes
H(15B) C(15) H(15C) 109.474 yes
C(17) C(18) H(18) 119.770 yes
C(19) C(18) H(18) 119.761 yes
C(18) C(19) H(19) 118.967 yes
C(20) C(19) H(19) 118.964 yes
C(19) C(20) H(20) 119.706 yes
C(21) C(20) H(20) 119.719 yes
C(17) C(22) H(22) 107.347 yes
C(23) C(22) H(22) 107.344 yes
C(24) C(22) H(22) 107.346 yes
C(22) C(23) H(23A) 109.483 yes
C(22) C(23) H(23B) 109.467 yes
C(22) C(23) H(23C) 109.470 yes
H(23A) C(23) H(23B) 109.470 yes
H(23A) C(23) H(23C) 109.473 yes
H(23B) C(23) H(23C) 109.465 yes
C(22) C(24) H(24A) 109.479 yes
C(22) C(24) H(24B) 109.471 yes
C(22) C(24) H(24C) 109.472 yes
H(24A) C(24) H(24B) 109.478 yes
H(24A) C(24) H(24C) 109.474 yes
H(24B) C(24) H(24C) 109.453 yes
C(21) C(25) H(25) 107.414 yes
C(26) C(25) H(25) 107.410 yes
C(27) C(25) H(25) 107.399 yes
C(25) C(26) H(26A) 109.475 yes
C(25) C(26) H(26B) 109.470 yes
C(25) C(26) H(26C) 109.482 yes
H(26A) C(26) H(26B) 109.451 yes
H(26A) C(26) H(26C) 109.479 yes
H(26B) C(26) H(26C) 109.470 yes
C(25) C(27) H(27A) 109.457 yes
C(25) C(27) H(27B) 109.472 yes
C(25) C(27) H(27C) 109.467 yes
H(27A) C(27) H(27B) 109.467 yes
H(27A) C(27) H(27C) 109.473 yes
H(27B) C(27) H(27C) 109.491 yes
N(3) C(29) H(29) 126.830 yes
C(30) C(29) H(29) 126.817 yes
N(4) C(30) H(30) 126.586 yes
C(29) C(30) H(30) 126.606 yes
C(32) C(33) H(33) 120.132 yes
C(34) C(33) H(33) 120.138 yes
C(33) C(34) H(34) 119.000 yes
C(35) C(34) H(34) 118.994 yes
C(34) C(35) H(35) 119.876 yes
C(36) C(35) H(35) 119.886 yes
C(32) C(37) H(37) 106.603 yes
C(38) C(37) H(37) 106.595 yes
C(39) C(37) H(37) 106.587 yes
C(37) C(38) H(38A) 109.474 yes
C(37) C(38) H(38B) 109.465 yes
C(37) C(38) H(38C) 109.472 yes
H(38A) C(38) H(38B) 109.475 yes
H(38A) C(38) H(38C) 109.463 yes
H(38B) C(38) H(38C) 109.477 yes
C(37) C(39) H(39A) 109.485 yes
C(37) C(39) H(39B) 109.471 yes
C(37) C(39) H(39C) 109.477 yes
H(39A) C(39) H(39B) 109.467 yes
H(39A) C(39) H(39C) 109.465 yes
H(39B) C(39) H(39C) 109.462 yes
C(36) C(40) H(40) 107.168 yes
C(41) C(40) H(40) 107.187 yes
C(42) C(40) H(40) 107.182 yes
C(40) C(41) H(41A) 109.478 yes
C(40) C(41) H(41B) 109.470 yes
C(40) C(41) H(41C) 109.468 yes
H(41A) C(41) H(41B) 109.466 yes
H(41A) C(41) H(41C) 109.478 yes
H(41B) C(41) H(41C) 109.467 yes
C(40) C(42) H(42A) 109.467 yes
C(40) C(42) H(42B) 109.464 yes
C(40) C(42) H(42C) 109.468 yes
H(42A) C(42) H(42B) 109.462 yes
H(42A) C(42) H(42C) 109.478 yes
H(42B) C(42) H(42C) 109.487 yes
C(44) C(45) H(45) 119.703 yes
C(46) C(45) H(45) 119.731 yes
C(45) C(46) H(46) 119.719 yes
C(47) C(46) H(46) 119.711 yes
C(46) C(47) H(47) 119.369 yes
C(48) C(47) H(47) 119.383 yes
C(44) C(49) H(49) 107.368 yes
C(50) C(49) H(49) 107.380 yes
C(51) C(49) H(49) 107.391 yes
C(49) C(50) H(50A) 109.466 yes
C(49) C(50) H(50B) 109.474 yes
C(49) C(50) H(50C) 109.477 yes
H(50A) C(50) H(50B) 109.465 yes
H(50A) C(50) H(50C) 109.474 yes
H(50B) C(50) H(50C) 109.471 yes
C(49) C(51) H(51A) 109.475 yes
C(49) C(51) H(51B) 109.479 yes
C(49) C(51) H(51C) 109.482 yes
H(51A) C(51) H(51B) 109.455 yes
H(51A) C(51) H(51C) 109.459 yes
H(51B) C(51) H(51C) 109.478 yes
C(48) C(52) H(52) 107.538 yes
C(53) C(52) H(52) 107.550 yes
C(54) C(52) H(52) 107.540 yes
C(52) C(53) H(53A) 109.459 yes
C(52) C(53) H(53B) 109.468 yes
C(52) C(53) H(53C) 109.472 yes
H(53A) C(53) H(53B) 109.486 yes
H(53A) C(53) H(53C) 109.463 yes
H(53B) C(53) H(53C) 109.479 yes
C(52) C(54) H(54A) 109.472 yes
C(52) C(54) H(54B) 109.473 yes
C(52) C(54) H(54C) 109.468 yes
H(54A) C(54) H(54B) 109.473 yes
H(54A) C(54) H(54C) 109.470 yes
H(54B) C(54) H(54C) 109.469 yes

loop_
_geom_bond_atom_site_label_1
_geom_bond_atom_site_label_2
_geom_bond_distance
_geom_bond_publ_flag
Pd(1) C(1) 2.005(6) yes
Pd(1) C(28) 1.998(6) yes
N(1) C(1) 1.349(8) yes
N(1) C(2) 1.374(8) yes
N(1) C(4) 1.427(8) yes
N(2) C(1) 1.360(7) yes
N(2) C(3) 1.362(8) yes
N(2) C(16) 1.434(8) yes
N(3) C(28) 1.357(7) yes
N(3) C(29) 1.377(8) yes
N(3) C(31) 1.431(7) yes
N(4) C(28) 1.359(7) yes
N(4) C(30) 1.361(8) yes
N(4) C(43) 1.437(7) yes
C(2) C(3) 1.320(9) yes
C(4) C(5) 1.376(9) yes
C(4) C(9) 1.372(9) yes
C(5) C(6) 1.376(9) yes
C(5) C(10) 1.495(9) yes
C(6) C(7) 1.354(10) yes
C(7) C(8) 1.356(9) yes
C(8) C(9) 1.383(9) yes
C(9) C(13) 1.504(9) yes
C(10) C(11) 1.438(12) yes
C(10) C(12) 1.429(13) yes
C(13) C(14) 1.473(12) yes
C(13) C(15) 1.454(12) yes
C(16) C(17) 1.370(9) yes
C(16) C(21) 1.389(9) yes
C(17) C(18) 1.385(10) yes
C(17) C(22) 1.491(9) yes
C(18) C(19) 1.352(11) yes
C(19) C(20) 1.343(12) yes
C(20) C(21) 1.369(10) yes
C(21) C(25) 1.507(10) yes
C(22) C(23) 1.471(13) yes
C(22) C(24) 1.485(11) yes
C(25) C(26) 1.469(11) yes
C(25) C(27) 1.515(12) yes
C(29) C(30) 1.316(9) yes
C(31) C(32) 1.380(9) yes
C(31) C(36) 1.368(9) yes
C(32) C(33) 1.385(9) yes
C(32) C(37) 1.500(10) yes
C(33) C(34) 1.353(11) yes
C(34) C(35) 1.356(11) yes
C(35) C(36) 1.361(9) yes
C(36) C(40) 1.501(9) yes
C(37) C(38) 1.481(14) yes
C(37) C(39) 1.494(11) yes
C(40) C(41) 1.511(10) yes
C(40) C(42) 1.516(10) yes
C(43) C(44) 1.382(8) yes
C(43) C(48) 1.369(9) yes
C(44) C(45) 1.372(9) yes
C(44) C(49) 1.519(9) yes
C(45) C(46) 1.369(10) yes
C(46) C(47) 1.359(10) yes
C(47) C(48) 1.368(9) yes
C(48) C(52) 1.493(9) yes
C(49) C(50) 1.512(10) yes
C(49) C(51) 1.493(9) yes
C(52) C(53) 1.511(10) yes
C(52) C(54) 1.505(11) yes
C(2) H(2) 0.940 yes
C(3) H(3) 0.940 yes
C(6) H(6) 0.940 yes
C(7) H(7) 0.940 yes
C(8) H(8) 0.940 yes
C(10) H(10) 0.990 yes
C(11) H(11A) 0.970 yes
C(11) H(11B) 0.970 yes
C(11) H(11C) 0.970 yes
C(12) H(12A) 0.970 yes
C(12) H(12B) 0.970 yes
C(12) H(12C) 0.970 yes
C(13) H(13) 0.990 yes
C(14) H(14A) 0.970 yes
C(14) H(14B) 0.970 yes
C(14) H(14C) 0.970 yes
C(15) H(15A) 0.970 yes
C(15) H(15B) 0.970 yes
C(15) H(15C) 0.970 yes
C(18) H(18) 0.940 yes
C(19) H(19) 0.940 yes
C(20) H(20) 0.940 yes
C(22) H(22) 0.990 yes
C(23) H(23A) 0.970 yes
C(23) H(23B) 0.970 yes
C(23) H(23C) 0.970 yes
C(24) H(24A) 0.970 yes
C(24) H(24B) 0.970 yes
C(24) H(24C) 0.970 yes
C(25) H(25) 0.990 yes
C(26) H(26A) 0.970 yes
C(26) H(26B) 0.970 yes
C(26) H(26C) 0.970 yes
C(27) H(27A) 0.970 yes
C(27) H(27B) 0.970 yes
C(27) H(27C) 0.970 yes
C(29) H(29) 0.940 yes
C(30) H(30) 0.940 yes
C(33) H(33) 0.940 yes
C(34) H(34) 0.940 yes
C(35) H(35) 0.940 yes
C(37) H(37) 0.990 yes
C(38) H(38A) 0.970 yes
C(38) H(38B) 0.970 yes
C(38) H(38C) 0.970 yes
C(39) H(39A) 0.970 yes
C(39) H(39B) 0.970 yes
C(39) H(39C) 0.970 yes
C(40) H(40) 0.990 yes
C(41) H(41A) 0.970 yes
C(41) H(41B) 0.970 yes
C(41) H(41C) 0.970 yes
C(42) H(42A) 0.970 yes
C(42) H(42B) 0.970 yes
C(42) H(42C) 0.970 yes
C(45) H(45) 0.940 yes
C(46) H(46) 0.940 yes
C(47) H(47) 0.940 yes
C(49) H(49) 0.990 yes
C(50) H(50A) 0.970 yes
C(50) H(50B) 0.970 yes
C(50) H(50C) 0.970 yes
C(51) H(51A) 0.970 yes
C(51) H(51B) 0.970 yes
C(51) H(51C) 0.970 yes
C(52) H(52) 0.990 yes
C(53) H(53A) 0.970 yes
C(53) H(53B) 0.970 yes
C(53) H(53C) 0.970 yes
C(54) H(54A) 0.970 yes
C(54) H(54B) 0.970 yes
C(54) H(54C) 0.970 yes

loop_
_geom_contact_atom_site_label_1
_geom_contact_atom_site_label_2
_geom_contact_distance
_geom_contact_publ_flag
_geom_contact_site_symmetry_2
Pd(1) C(4) 3.455(6) yes .
Pd(1) C(16) 3.551(6) yes .
Pd(1) C(31) 3.567(6) yes .
Pd(1) C(43) 3.461(6) yes .
N(1) C(10) 2.844(8) yes .
N(1) C(11) 3.235(14) yes .
N(1) C(13) 2.828(9) yes .
N(1) C(16) 3.508(8) yes .
N(2) C(4) 3.496(8) yes .
N(2) C(22) 2.850(9) yes .
N(2) C(25) 2.839(8) yes .
N(2) C(26) 3.499(10) yes .
N(3) C(37) 2.876(9) yes .
N(3) C(40) 2.863(8) yes .
N(3) C(43) 3.504(7) yes .
N(4) C(31) 3.501(7) yes .
N(4) C(49) 2.873(8) yes .
N(4) C(50) 3.463(9) yes .
N(4) C(52) 2.832(8) yes .
N(4) C(54) 3.443(10) yes .
C(1) C(5) 3.254(8) yes .
C(1) C(9) 3.368(9) yes .
C(1) C(10) 3.333(9) yes .
C(1) C(13) 3.570(9) yes .
C(1) C(17) 3.367(9) yes .
C(1) C(21) 3.350(8) yes .
C(1) C(22) 3.526(9) yes .
C(1) C(25) 3.465(9) yes .
C(2) C(5) 3.346(9) yes .
C(2) C(9) 3.131(9) yes .
C(2) C(11) 3.471(16) yes .
C(2) C(13) 3.238(9) yes .
C(2) C(16) 3.510(9) yes .
C(3) C(4) 3.513(9) yes .
C(3) C(17) 3.164(9) yes .
C(3) C(21) 3.249(9) yes .
C(3) C(22) 3.354(10) yes .
C(3) C(25) 3.478(9) yes .
C(4) C(7) 2.693(9) yes .
C(4) C(11) 3.216(12) yes .
C(4) C(14) 3.411(13) yes .
C(5) C(8) 2.761(9) yes .
C(6) C(9) 2.760(9) yes .
C(6) C(11) 3.401(13) yes .
C(6) C(12) 2.885(13) yes .
C(8) C(14) 3.110(12) yes .
C(8) C(15) 3.011(13) yes .
C(12) C(33) 3.519(14) yes .
C(12) C(34) 3.519(14) yes .
C(16) C(19) 2.680(10) yes .
C(16) C(23) 3.400(12) yes .
C(16) C(26) 3.308(11) yes .
C(17) C(20) 2.769(10) yes .
C(18) C(21) 2.758(10) yes .
C(18) C(23) 3.193(12) yes .
C(18) C(24) 2.968(12) yes .
C(20) C(26) 3.290(12) yes .
C(20) C(27) 2.938(12) yes .
C(23) C(38) 3.599(15) yes .
C(26) C(46) 3.597(11) yes .
C(26) C(47) 3.431(11) yes .
C(26) C(48) 3.559(11) yes .
C(28) C(32) 3.423(8) yes .
C(28) C(36) 3.260(8) yes .
C(28) C(40) 3.350(8) yes .
C(28) C(44) 3.411(8) yes .
C(28) C(48) 3.266(8) yes .
C(28) C(52) 3.330(9) yes .
C(29) C(32) 3.176(9) yes .
C(29) C(36) 3.286(9) yes .
C(29) C(37) 3.376(11) yes .
C(29) C(40) 3.547(9) yes .
C(29) C(43) 3.507(8) yes .
C(30) C(31) 3.511(9) yes .
C(30) C(44) 3.190(9) yes .
C(30) C(48) 3.253(9) yes .
C(30) C(49) 3.399(9) yes .
C(30) C(52) 3.483(9) yes .
C(30) C(54) 3.515(10) yes .
C(31) C(34) 2.684(9) yes .
C(31) C(38) 3.433(13) yes .
C(31) C(41) 3.389(10) yes .
C(32) C(35) 2.759(10) yes .
C(33) C(36) 2.758(10) yes .
C(33) C(38) 3.137(13) yes .
C(33) C(39) 3.020(11) yes .
C(35) C(41) 3.227(10) yes .
C(35) C(42) 2.951(11) yes .
C(43) C(46) 2.694(9) yes .
C(43) C(50) 3.281(9) yes .
C(43) C(54) 3.318(10) yes .
C(44) C(47) 2.758(9) yes .
C(45) C(48) 2.765(9) yes .
C(45) C(50) 3.328(10) yes .
C(45) C(51) 2.908(10) yes .
C(47) C(53) 2.949(10) yes .
C(47) C(54) 3.257(11) yes .
C(3) C(6) 3.476(9) yes 2_555
C(6) C(3) 3.476(9) yes 2_545
Pd(1) H(10) 3.0260 yes .
Pd(1) H(14A) 3.5912 yes .
Pd(1) H(23B) 3.2603 yes .
Pd(1) H(26B) 2.7524 yes .
Pd(1) H(38B) 3.5580 yes .
Pd(1) H(41B) 2.7567 yes .
Pd(1) H(50C) 2.8293 yes .
Pd(1) H(52) 3.3868 yes .
N(1) H(3) 3.0698 yes .
N(1) H(10) 2.5031 yes .
N(1) H(11C) 2.6892 yes .
N(1) H(13) 2.3304 yes .
N(1) H(14A) 3.4646 yes .
N(1) H(22) 3.4050 yes .
N(1) H(25) 3.5054 yes .
N(2) H(2) 3.0687 yes .
N(2) H(10) 3.5099 yes .
N(2) H(13) 3.3646 yes .
N(2) H(22) 2.3592 yes .
N(2) H(23B) 3.4119 yes .
N(2) H(25) 2.3960 yes .
N(2) H(26B) 3.0895 yes .
N(3) H(30) 3.0717 yes .
N(3) H(37) 2.3713 yes .
N(3) H(38B) 3.5246 yes .
N(3) H(40) 2.3935 yes .
N(3) H(41B) 3.3139 yes .
N(3) H(52) 3.2460 yes .
N(4) H(29) 3.0640 yes .
N(4) H(37) 3.5902 yes .
N(4) H(40) 3.3096 yes .
N(4) H(49) 2.4678 yes .
N(4) H(50C) 3.0100 yes .
N(4) H(52) 2.4204 yes .
N(4) H(54B) 3.0029 yes .
C(1) H(2) 3.1683 yes .
C(1) H(3) 3.1660 yes .
C(1) H(10) 2.6106 yes .
C(1) H(11C) 3.4770 yes .
C(1) H(13) 2.9620 yes .
C(1) H(14A) 3.5051 yes .
C(1) H(22) 2.9334 yes .
C(1) H(23B) 3.3253 yes .
C(1) H(25) 2.9866 yes .
C(1) H(26B) 2.8962 yes .
C(2) H(10) 3.4087 yes .
C(2) H(11C) 2.6240 yes .
C(2) H(13) 2.5398 yes .
C(2) H(22) 3.3019 yes .
C(2) H(25) 3.4353 yes .
C(3) H(11C) 3.3573 yes .
C(3) H(13) 3.1914 yes .
C(3) H(22) 2.6579 yes .
C(3) H(25) 2.7762 yes .
C(4) H(2) 2.7172 yes .
C(4) H(6) 3.1993 yes .
C(4) H(8) 3.2016 yes .
C(4) H(10) 2.5739 yes .
C(4) H(11C) 2.9300 yes .
C(4) H(13) 2.5524 yes .
C(4) H(14A) 3.2545 yes .
C(4) H(41B) 3.1887 yes .
C(5) H(2) 3.5316 yes .
C(5) H(7) 3.2194 yes .
C(5) H(11A) 2.7282 yes .
C(5) H(11B) 3.2840 yes .
C(5) H(11C) 2.5958 yes .
C(5) H(12A) 2.5062 yes .
C(5) H(12B) 3.2506 yes .
C(5) H(12C) 2.8662 yes .
C(5) H(41A) 3.5981 yes .
C(5) H(41B) 3.3071 yes .
C(6) H(8) 3.2022 yes .
C(6) H(10) 3.1998 yes .
C(6) H(11A) 3.3089 yes .
C(6) H(12A) 2.6432 yes .
C(6) H(12C) 2.9909 yes .
C(6) H(41A) 3.1531 yes .
C(6) H(41B) 3.5016 yes .
C(7) H(41A) 2.9323 yes .
C(8) H(6) 3.2016 yes .
C(8) H(13) 3.2954 yes .
C(8) H(14A) 3.3881 yes .
C(8) H(14B) 2.8416 yes .
C(8) H(15A) 2.7367 yes .
C(8) H(15B) 3.2278 yes .
C(8) H(41A) 3.1524 yes .
C(8) H(41B) 3.5350 yes .
C(9) H(2) 3.2142 yes .
C(9) H(7) 3.2247 yes .
C(9) H(14A) 2.6031 yes .
C(9) H(14B) 2.6229 yes .
C(9) H(14C) 3.2735 yes .
C(9) H(15A) 2.6755 yes .
C(9) H(15B) 2.6797 yes .
C(9) H(15C) 3.3074 yes .
C(9) H(41A) 3.5875 yes .
C(9) H(41B) 3.3289 yes .
C(10) H(6) 2.6646 yes .
C(11) H(2) 3.5662 yes .
C(11) H(6) 3.5094 yes .
C(11) H(12A) 3.1782 yes .
C(11) H(12B) 2.6711 yes .
C(11) H(12C) 2.4406 yes .
C(11) H(22) 3.5949 yes .
C(12) H(6) 2.5838 yes .
C(12) H(11A) 2.5652 yes .
C(12) H(11B) 2.5379 yes .
C(12) H(11C) 3.1911 yes .
C(12) H(38B) 3.3378 yes .
C(13) H(2) 3.3553 yes .
C(13) H(8) 2.6686 yes .
C(14) H(8) 3.0566 yes .
C(14) H(15A) 2.5962 yes .
C(14) H(15B) 3.2292 yes .
C(14) H(15C) 2.5494 yes .
C(14) H(41C) 3.5671 yes .
C(14) H(53B) 3.1301 yes .
C(15) H(8) 2.8132 yes .
C(15) H(14A) 3.2250 yes .
C(15) H(14B) 2.6080 yes .
C(15) H(14C) 2.5472 yes .
C(16) H(3) 2.6805 yes .
C(16) H(18) 3.1980 yes .
C(16) H(20) 3.2073 yes .
C(16) H(22) 2.5463 yes .
C(16) H(23B) 3.3035 yes .
C(16) H(25) 2.5821 yes .
C(16) H(26B) 3.0915 yes .
C(16) H(50B) 3.3662 yes .
C(16) H(50C) 3.4324 yes .
C(17) H(3) 3.2543 yes .
C(17) H(19) 3.2196 yes .
C(17) H(23A) 3.2842 yes .
C(17) H(23B) 2.7182 yes .
C(17) H(23C) 2.5884 yes .
C(17) H(24A) 2.6892 yes .
C(17) H(24B) 2.6669 yes .
C(17) H(24C) 3.3072 yes .
C(17) H(50B) 3.3117 yes .
C(17) H(50C) 3.4335 yes .
C(18) H(20) 3.1996 yes .
C(18) H(22) 3.2747 yes .
C(18) H(23C) 2.8919 yes .
C(18) H(24A) 2.7110 yes .
C(18) H(24B) 3.1422 yes .
C(18) H(50A) 3.5654 yes .
C(18) H(50B) 3.0338 yes .
C(19) H(50B) 2.8620 yes .
C(20) H(18) 3.1985 yes .
C(20) H(25) 3.2545 yes .
C(20) H(26A) 3.0844 yes .
C(20) H(27A) 2.7437 yes .
C(20) H(27C) 3.0116 yes .
C(20) H(50B) 2.9905 yes .
C(21) H(3) 3.3739 yes .
C(21) H(19) 3.1984 yes .
C(21) H(26A) 2.6492 yes .
C(21) H(26B) 2.6362 yes .
C(21) H(26C) 3.2923 yes .
C(21) H(27A) 2.7505 yes .
C(21) H(27B) 3.3459 yes .
C(21) H(27C) 2.6917 yes .
C(21) H(50B) 3.2708 yes .
C(22) H(3) 3.5137 yes .
C(22) H(18) 2.6638 yes .
C(23) H(18) 3.1675 yes .
C(23) H(24A) 2.6343 yes .
C(23) H(24B) 3.2522 yes .
C(23) H(24C) 2.5739 yes .
C(23) H(38A) 3.2401 yes .
C(23) H(38B) 3.1038 yes .
C(23) H(50A) 3.5425 yes .
C(23) H(50C) 3.3964 yes .
C(24) H(18) 2.7477 yes .
C(24) H(23A) 2.4949 yes .
C(24) H(23B) 3.2423 yes .
C(24) H(23C) 2.7175 yes .
C(25) H(20) 2.6727 yes .
C(26) H(20) 3.3289 yes .
C(26) H(27A) 2.6433 yes .
C(26) H(27B) 2.6314 yes .
C(26) H(27C) 3.2777 yes .
C(26) H(53B) 3.2793 yes .
C(27) H(20) 2.6577 yes .
C(27) H(26A) 2.6668 yes .
C(27) H(26B) 3.2853 yes .
C(27) H(26C) 2.5876 yes .
C(28) H(29) 3.1760 yes .
C(28) H(30) 3.1696 yes .
C(28) H(37) 3.0560 yes .
C(28) H(40) 2.8020 yes .
C(28) H(41B) 3.0391 yes .
C(28) H(49) 3.2161 yes .
C(28) H(50C) 2.9332 yes .
C(28) H(52) 2.5697 yes .
C(29) H(37) 2.6900 yes .
C(29) H(40) 2.8551 yes .
C(29) H(49) 3.4915 yes .
C(29) H(52) 3.5723 yes .
C(29) H(54B) 3.4415 yes .
C(30) H(37) 3.4273 yes .
C(30) H(40) 3.3865 yes .
C(30) H(49) 2.6961 yes .
C(30) H(52) 3.1383 yes .
C(30) H(54B) 2.7550 yes .
C(31) H(12A) 3.4534 yes .
C(31) H(29) 2.7089 yes .
C(31) H(33) 3.2154 yes .
C(31) H(35) 3.1930 yes .
C(31) H(37) 2.5579 yes .
C(31) H(38B) 3.2020 yes .
C(31) H(40) 2.5592 yes .
C(31) H(41B) 3.1620 yes .
C(32) H(12A) 3.3357 yes .
C(32) H(12B) 3.4778 yes .
C(32) H(29) 3.2397 yes .
C(32) H(34) 3.2133 yes .
C(32) H(38A) 3.2729 yes .
C(32) H(38B) 2.5209 yes .
C(32) H(38C) 2.7989 yes .
C(32) H(39A) 3.3324 yes .
C(32) H(39B) 2.7335 yes .
C(32) H(39C) 2.6879 yes .
C(33) H(12A) 2.9525 yes .
C(33) H(12B) 3.2102 yes .
C(33) H(35) 3.2105 yes .
C(33) H(37) 3.2691 yes .
C(33) H(38B) 3.2287 yes .
C(33) H(38C) 3.0413 yes .
C(33) H(39B) 2.7777 yes .
C(33) H(39C) 3.2154 yes .
C(34) H(12A) 2.7237 yes .
C(34) H(12B) 3.5752 yes .
C(35) H(12A) 2.9246 yes .
C(35) H(33) 3.2125 yes .
C(35) H(40) 3.2371 yes .
C(35) H(41A) 3.0829 yes .
C(35) H(41B) 3.4444 yes .
C(35) H(42A) 3.1113 yes .
C(35) H(42B) 2.7162 yes .
C(36) H(12A) 3.3066 yes .
C(36) H(29) 3.4680 yes .
C(36) H(34) 3.1980 yes .
C(36) H(41A) 2.7607 yes .
C(36) H(41B) 2.5985 yes .
C(36) H(41C) 3.3093 yes .
C(36) H(42A) 2.7350 yes .
C(36) H(42B) 2.7506 yes .
C(36) H(42C) 3.3563 yes .
C(37) H(29) 3.4671 yes .
C(37) H(33) 2.6443 yes .
C(38) H(12B) 3.1783 yes .
C(38) H(23A) 3.4506 yes .
C(38) H(23B) 3.0259 yes .
C(38) H(33) 3.0916 yes .
C(38) H(39A) 2.6287 yes .
C(38) H(39B) 2.6793 yes .
C(38) H(39C) 3.2893 yes .
C(39) H(33) 2.8146 yes .
C(39) H(38A) 2.7346 yes .
C(39) H(38B) 3.2851 yes .
C(39) H(38C) 2.5731 yes .
C(40) H(35) 2.6194 yes .
C(40) H(52) 3.2112 yes .
C(41) H(14A) 3.4181 yes .
C(41) H(35) 3.2085 yes .
C(41) H(42A) 3.3056 yes .
C(41) H(42B) 2.6814 yes .
C(41) H(42C) 2.6174 yes .
C(41) H(52) 3.1401 yes .
C(42) H(35) 2.6829 yes .
C(42) H(41A) 2.6193 yes .
C(42) H(41B) 3.3066 yes .
C(42) H(41C) 2.6773 yes .
C(43) H(26A) 3.4559 yes .
C(43) H(26B) 3.2743 yes .
C(43) H(30) 2.6899 yes .
C(43) H(45) 3.2035 yes .
C(43) H(47) 3.1878 yes .
C(43) H(49) 2.6243 yes .
C(43) H(50B) 3.5725 yes .
C(43) H(50C) 3.0672 yes .
C(43) H(52) 2.5606 yes .
C(43) H(54B) 3.1152 yes .
C(44) H(26A) 3.3546 yes .
C(44) H(30) 3.2534 yes .
C(44) H(46) 3.2254 yes .
C(44) H(50A) 3.3126 yes .
C(44) H(50B) 2.6340 yes .
C(44) H(50C) 2.6743 yes .
C(44) H(51A) 3.3466 yes .
C(44) H(51B) 2.6736 yes .
C(44) H(51C) 2.7732 yes .
C(45) H(26A) 3.0025 yes .
C(45) H(47) 3.2123 yes .
C(45) H(49) 3.2440 yes .
C(45) H(50B) 3.1107 yes .
C(45) H(51B) 2.9203 yes .
C(45) H(51C) 2.7556 yes .
C(46) H(26A) 2.7851 yes .
C(47) H(26A) 2.9150 yes .
C(47) H(26B) 3.4386 yes .
C(47) H(26C) 3.3996 yes .
C(47) H(45) 3.2131 yes .
C(47) H(52) 3.2490 yes .
C(47) H(53B) 2.9696 yes .
C(47) H(53C) 2.8211 yes .
C(47) H(54A) 3.0418 yes .
C(47) H(54B) 3.5839 yes .
C(48) H(26A) 3.2824 yes .
C(48) H(26B) 3.1850 yes .
C(48) H(30) 3.4272 yes .
C(48) H(46) 3.2198 yes .
C(48) H(53A) 3.3359 yes .
C(48) H(53B) 2.6581 yes .
C(48) H(53C) 2.8003 yes .
C(48) H(54A) 2.6640 yes .
C(48) H(54B) 2.6517 yes .
C(48) H(54C) 3.3008 yes .
C(49) H(30) 3.4991 yes .
C(49) H(45) 2.6574 yes .
C(50) H(23B) 3.4903 yes .
C(50) H(23C) 3.3885 yes .
C(50) H(45) 3.3961 yes .
C(50) H(51A) 2.6894 yes .
C(50) H(51B) 3.3129 yes .
C(50) H(51C) 2.6449 yes .
C(51) H(45) 2.5932 yes .
C(51) H(50A) 2.6067 yes .
C(51) H(50B) 2.7404 yes .
C(51) H(50C) 3.3047 yes .
C(52) H(40) 3.3085 yes .
C(52) H(41C) 3.5127 yes .
C(52) H(47) 2.6473 yes .
C(53) H(14A) 3.1969 yes .
C(53) H(41C) 3.4316 yes .
C(53) H(47) 2.6570 yes .
C(53) H(54A) 2.6798 yes .
C(53) H(54B) 3.2956 yes .
C(53) H(54C) 2.5960 yes .
C(54) H(30) 3.5453 yes .
C(54) H(40) 3.4625 yes .
C(54) H(47) 3.2910 yes .
C(54) H(53A) 2.6834 yes .
C(54) H(53B) 3.2942 yes .
C(54) H(53C) 2.5955 yes .
H(2) H(3) 2.4443 yes .
H(2) H(11C) 2.6607 yes .
H(2) H(13) 2.7940 yes .
H(2) H(15B) 3.2285 yes .
H(3) H(22) 2.9386 yes .
H(3) H(24B) 3.5124 yes .
H(3) H(25) 3.0656 yes .
H(6) H(7) 2.2797 yes .
H(6) H(10) 3.4713 yes .
H(6) H(11A) 3.2590 yes .
H(6) H(12A) 2.3015 yes .
H(6) H(12B) 3.5458 yes .
H(6) H(12C) 2.4658 yes .
H(6) H(41A) 3.5063 yes .
H(7) H(8) 2.2837 yes .
H(7) H(41A) 3.1905 yes .
H(8) H(13) 3.5912 yes .
H(8) H(14A) 3.5299 yes .
H(8) H(14B) 2.5587 yes .
H(8) H(15A) 2.2587 yes .
H(8) H(15B) 3.1651 yes .
H(8) H(41A) 3.5136 yes .
H(10) H(11A) 2.7551 yes .
H(10) H(11B) 2.2042 yes .
H(10) H(11C) 2.2591 yes .
H(10) H(12A) 2.3636 yes .
H(10) H(12B) 2.1043 yes .
H(10) H(12C) 2.7249 yes .
H(10) H(22) 3.2220 yes .
H(10) H(23B) 3.0882 yes .
H(10) H(38B) 3.0501 yes .
H(11A) H(12A) 3.3677 yes .
H(11A) H(12B) 3.0358 yes .
H(11A) H(12C) 2.2772 yes .
H(11B) H(12A) 3.4642 yes .
H(11B) H(12B) 2.4955 yes .
H(11B) H(12C) 2.6462 yes .
H(11B) H(22) 3.2652 yes .
H(11B) H(23A) 3.5926 yes .
H(11C) H(12B) 3.5153 yes .
H(11C) H(12C) 3.3591 yes .
H(11C) H(22) 3.2131 yes .
H(12A) H(33) 3.3813 yes .
H(12A) H(34) 3.0310 yes .
H(12A) H(35) 3.3377 yes .
H(12A) H(38B) 3.4440 yes .
H(12B) H(33) 3.2907 yes .
H(12B) H(38B) 2.5912 yes .
H(12B) H(38C) 2.9391 yes .
H(13) H(14A) 2.2898 yes .
H(13) H(14B) 2.8038 yes .
H(13) H(14C) 2.3053 yes .
H(13) H(15A) 2.7900 yes .
H(13) H(15B) 2.2785 yes .
H(13) H(15C) 2.2825 yes .
H(13) H(25) 2.9821 yes .
H(14A) H(15A) 3.4895 yes .
H(14A) H(15C) 3.4244 yes .
H(14A) H(26B) 3.1679 yes .
H(14A) H(26C) 3.2589 yes .
H(14A) H(41B) 2.9941 yes .
H(14A) H(41C) 3.0115 yes .
H(14A) H(52) 3.5948 yes .
H(14A) H(53A) 3.0967 yes .
H(14A) H(53B) 2.5000 yes .
H(14B) H(15A) 2.4433 yes .
H(14B) H(15B) 3.4987 yes .
H(14B) H(15C) 2.8733 yes .
H(14B) H(41C) 3.2341 yes .
H(14B) H(53A) 3.4826 yes .
H(14B) H(53B) 3.4235 yes .
H(14C) H(15A) 2.8518 yes .
H(14C) H(15B) 3.4305 yes .
H(14C) H(15C) 2.3272 yes .
H(14C) H(26C) 3.2929 yes .
H(14C) H(53B) 3.0303 yes .
H(18) H(19) 2.2743 yes .
H(18) H(22) 3.5732 yes .
H(18) H(23C) 2.6934 yes .
H(18) H(24A) 2.2032 yes .
H(18) H(24B) 3.0469 yes .
H(18) H(50B) 3.4905 yes .
H(19) H(20) 2.2642 yes .
H(19) H(50B) 3.2283 yes .
H(20) H(25) 3.5437 yes .
H(20) H(26A) 2.9482 yes .
H(20) H(27A) 2.1810 yes .
H(20) H(27B) 3.5759 yes .
H(20) H(27C) 2.8080 yes .
H(20) H(50B) 3.4225 yes .
H(22) H(23A) 2.3544 yes .
H(22) H(23B) 2.2251 yes .
H(22) H(23C) 2.7907 yes .
H(22) H(24A) 2.8080 yes .
H(22) H(24B) 2.2985 yes .
H(22) H(24C) 2.3022 yes .
H(23A) H(24A) 2.7668 yes .
H(23A) H(24B) 3.3934 yes .
H(23A) H(24C) 2.2772 yes .
H(23A) H(38A) 3.1502 yes .
H(23A) H(38B) 3.0539 yes .
H(23B) H(24A) 3.5522 yes .
H(23B) H(24C) 3.3978 yes .
H(23B) H(38A) 2.8278 yes .
H(23B) H(38B) 2.3839 yes .
H(23B) H(38C) 3.5649 yes .
H(23B) H(50A) 3.3449 yes .
H(23B) H(50C) 2.8411 yes .
H(23C) H(24A) 2.5814 yes .
H(23C) H(24B) 3.5883 yes .
H(23C) H(24C) 3.0093 yes .
H(23C) H(38A) 3.2085 yes .
H(23C) H(38B) 3.4965 yes .
H(23C) H(50A) 2.8913 yes .
H(23C) H(50C) 3.1614 yes .
H(25) H(26A) 2.7961 yes .
H(25) H(26B) 2.2758 yes .
H(25) H(26C) 2.2973 yes .
H(25) H(27A) 2.8303 yes .
H(25) H(27B) 2.3139 yes .
H(25) H(27C) 2.3428 yes .
H(26A) H(27A) 2.5000 yes .
H(26A) H(27B) 2.9663 yes .
H(26A) H(27C) 3.5408 yes .
H(26A) H(45) 3.4384 yes .
H(26A) H(46) 3.1367 yes .
H(26A) H(47) 3.3048 yes .
H(26A) H(50B) 3.5947 yes .
H(26B) H(27A) 3.5458 yes .
H(26B) H(27B) 3.4990 yes .
H(26B) H(50C) 3.5855 yes .
H(26B) H(53B) 3.0254 yes .
H(26C) H(27A) 2.8670 yes .
H(26C) H(27B) 2.4020 yes .
H(26C) H(27C) 3.4759 yes .
H(26C) H(47) 3.4365 yes .
H(26C) H(53B) 2.7434 yes .
H(29) H(30) 2.4395 yes .
H(29) H(37) 2.9088 yes .
H(29) H(39C) 3.3368 yes .
H(29) H(40) 3.2481 yes .
H(30) H(49) 2.8278 yes .
H(30) H(54B) 2.6848 yes .
H(33) H(34) 2.2807 yes .
H(33) H(37) 3.5638 yes .
H(33) H(38B) 3.3708 yes .
H(33) H(38C) 2.7285 yes .
H(33) H(39B) 2.2905 yes .
H(33) H(39C) 3.1477 yes .
H(34) H(35) 2.2795 yes .
H(35) H(40) 3.5194 yes .
H(35) H(41A) 2.8375 yes .
H(35) H(42A) 2.9533 yes .
H(35) H(42B) 2.1608 yes .
H(35) H(42C) 3.5651 yes .
H(37) H(38A) 2.2047 yes .
H(37) H(38B) 2.3776 yes .
H(37) H(38C) 2.7871 yes .
H(37) H(39A) 2.2948 yes .
H(37) H(39B) 2.8077 yes .
H(37) H(39C) 2.3009 yes .
H(37) H(49) 3.5897 yes .
H(38A) H(39A) 2.5513 yes .
H(38A) H(39B) 3.0976 yes .
H(38A) H(39C) 3.5777 yes .
H(38B) H(39A) 3.5458 yes .
H(38B) H(39B) 3.5033 yes .
H(38C) H(39A) 2.7788 yes .
H(38C) H(39B) 2.4325 yes .
H(38C) H(39C) 3.4840 yes .
H(40) H(41A) 2.8225 yes .
H(40) H(41B) 2.3684 yes .
H(40) H(41C) 2.2771 yes .
H(40) H(42A) 2.3255 yes .
H(40) H(42B) 2.8291 yes .
H(40) H(42C) 2.3260 yes .
H(40) H(52) 2.4482 yes .
H(40) H(54B) 3.3064 yes .
H(40) H(54C) 3.2174 yes .
H(41A) H(42A) 3.5256 yes .
H(41A) H(42B) 2.4699 yes .
H(41A) H(42C) 2.8368 yes .
H(41B) H(42B) 3.5441 yes .
H(41B) H(42C) 3.5237 yes .
H(41B) H(52) 3.0027 yes .
H(41C) H(42A) 3.5386 yes .
H(41C) H(42B) 3.0177 yes .
H(41C) H(42C) 2.4635 yes .
H(41C) H(52) 2.7890 yes .
H(41C) H(53A) 2.8114 yes .
H(41C) H(53B) 3.5698 yes .
H(42C) H(54C) 3.5896 yes .
H(45) H(46) 2.3012 yes .
H(45) H(49) 3.5111 yes .
H(45) H(50B) 3.0446 yes .
H(45) H(51A) 3.5326 yes .
H(45) H(51B) 2.6509 yes .
H(45) H(51C) 2.1731 yes .
H(46) H(47) 2.2857 yes .
H(47) H(52) 3.5296 yes .
H(47) H(53A) 3.5966 yes .
H(47) H(53B) 2.7367 yes .
H(47) H(53C) 2.2527 yes .
H(47) H(54A) 2.9014 yes .
H(49) H(50A) 2.3622 yes .
H(49) H(50B) 2.8258 yes .
H(49) H(50C) 2.2891 yes .
H(49) H(51A) 2.2753 yes .
H(49) H(51B) 2.3412 yes .
H(49) H(51C) 2.8120 yes .
H(50A) H(51A) 2.4566 yes .
H(50A) H(51B) 3.5151 yes .
H(50A) H(51C) 2.8195 yes .
H(50B) H(51A) 3.0871 yes .
H(50B) H(51B) 3.5924 yes .
H(50B) H(51C) 2.5526 yes .
H(50C) H(51A) 3.5229 yes .
H(50C) H(51C) 3.5562 yes .
H(52) H(53A) 2.2751 yes .
H(52) H(53B) 2.3824 yes .
H(52) H(53C) 2.8249 yes .
H(52) H(54A) 2.8240 yes .
H(52) H(54B) 2.3100 yes .
H(52) H(54C) 2.3317 yes .
H(53A) H(54A) 3.0432 yes .
H(53A) H(54B) 3.5356 yes .
H(53A) H(54C) 2.4605 yes .
H(53B) H(54A) 3.5304 yes .
H(53B) H(54C) 3.5094 yes .
H(53C) H(54A) 2.4562 yes .
H(53C) H(54B) 3.5094 yes .
H(53C) H(54C) 2.7887 yes .
N(3) H(29) 3.4870 yes 3_655
C(2) H(11A) 3.5441 yes 2_555
C(2) H(27C) 3.1474 yes 2_545
C(3) H(6) 3.4317 yes 2_555
C(3) H(11A) 3.1125 yes 2_555
C(5) H(3) 2.9930 yes 2_545
C(6) H(3) 2.6387 yes 2_545
C(6) H(20) 3.4777 yes 1_545
C(6) H(27A) 3.2846 yes 1_545
C(7) H(3) 3.0060 yes 2_545
C(7) H(24B) 3.3066 yes 2_545
C(7) H(27A) 3.1511 yes 1_545
C(7) H(53C) 3.2963 yes 2_645
C(7) H(54A) 3.2424 yes 2_645
C(8) H(24B) 2.9922 yes 2_545
C(8) H(47) 3.4375 yes 2_645
C(8) H(53C) 3.4542 yes 2_645
C(8) H(54A) 3.1699 yes 2_645
C(10) H(3) 3.5979 yes 2_545
C(11) H(3) 3.3683 yes 2_545
C(11) H(25) 3.5676 yes 2_545
C(11) H(27C) 3.0560 yes 2_545
C(11) H(38C) 3.5079 yes 3_555
C(11) H(39A) 3.5042 yes 3_555
C(11) H(39B) 3.4637 yes 3_555
C(12) H(19) 3.3322 yes 1_545
C(14) H(42B) 3.5128 yes 2_655
C(14) H(42C) 3.5038 yes 2_655
C(14) H(46) 3.3110 yes 2_645
C(14) H(47) 3.4630 yes 2_645
C(15) H(39A) 3.5881 yes 4_555
C(15) H(50A) 3.4370 yes 4_555
C(15) H(51A) 3.2710 yes 4_555
C(18) H(15B) 3.3418 yes 2_555
C(18) H(18) 3.4127 yes 3_565
C(18) H(23C) 3.1969 yes 3_565
C(19) H(12C) 3.3243 yes 1_565
C(19) H(15B) 3.5325 yes 2_555
C(19) H(23C) 3.3782 yes 3_565
C(19) H(34) 3.4183 yes 1_565
C(20) H(2) 3.3504 yes 2_555
C(20) H(6) 3.3584 yes 1_565
C(20) H(12C) 3.5899 yes 1_565
C(20) H(34) 3.4605 yes 1_565
C(23) H(18) 3.4167 yes 3_565
C(23) H(19) 3.4308 yes 3_565
C(24) H(33) 3.3746 yes 3_555
C(24) H(50A) 3.5053 yes 3_565
C(24) H(51A) 3.3518 yes 3_565
C(24) H(51C) 3.5506 yes 3_565
C(27) H(2) 3.5119 yes 2_555
C(27) H(6) 3.4107 yes 1_565
C(27) H(7) 2.9896 yes 1_565
C(27) H(11C) 3.1251 yes 2_555
C(27) H(54C) 3.5988 yes 2_655
C(29) H(29) 3.0160 yes 3_655
C(29) H(42A) 3.0261 yes 3_655
C(30) H(42A) 3.5243 yes 3_655
C(30) H(45) 3.5188 yes 3_665
C(30) H(51B) 3.4634 yes 3_665
C(31) H(29) 3.2085 yes 3_655
C(33) H(24C) 3.2860 yes 3_555
C(34) H(30) 3.4912 yes 3_655
C(34) H(45) 3.0517 yes 1_545
C(34) H(51C) 3.1624 yes 1_545
C(35) H(29) 3.5482 yes 3_655
C(35) H(30) 3.4619 yes 3_655
C(35) H(45) 3.0863 yes 1_545
C(36) H(29) 3.0605 yes 3_655
C(37) H(15C) 3.5662 yes 4_554
C(38) H(11B) 3.3329 yes 3_555
C(39) H(11B) 3.2165 yes 3_555
C(39) H(15C) 3.4753 yes 4_554
C(39) H(27B) 3.4082 yes 4_554
C(39) H(42A) 3.4323 yes 3_655
C(39) H(54C) 3.4368 yes 3_655
C(40) H(29) 3.3223 yes 3_655
C(41) H(53C) 3.1930 yes 2_645
C(42) H(14C) 2.9802 yes 2_645
C(42) H(29) 3.2440 yes 3_655
C(42) H(39C) 3.2099 yes 3_655
C(42) H(46) 3.4066 yes 1_545
C(42) H(53B) 3.4109 yes 2_645
C(43) H(51B) 2.9235 yes 3_665
C(44) H(51B) 2.9633 yes 3_665
C(45) H(30) 3.2654 yes 3_665
C(45) H(34) 3.4319 yes 1_565
C(45) H(35) 3.3090 yes 1_565
C(45) H(51B) 2.9964 yes 3_665
C(46) H(14B) 3.0988 yes 2_655
C(46) H(35) 3.4129 yes 1_565
C(46) H(42B) 3.5213 yes 1_565
C(46) H(51B) 3.0185 yes 3_665
C(47) H(8) 3.4435 yes 2_655
C(47) H(14B) 3.0751 yes 2_655
C(47) H(51A) 3.5109 yes 3_665
C(47) H(51B) 3.0359 yes 3_665
C(48) H(51B) 3.0017 yes 3_665
C(49) H(15A) 3.5250 yes 4_554
C(50) H(24A) 3.3070 yes 3_565
C(51) H(15A) 3.2014 yes 4_554
C(51) H(24A) 3.5053 yes 3_565
C(51) H(30) 3.3418 yes 3_665
C(51) H(34) 3.5199 yes 1_565
C(51) H(54A) 3.4794 yes 3_665
C(51) H(54B) 3.4566 yes 3_665
C(53) H(41A) 3.2996 yes 2_655
C(53) H(42B) 3.2792 yes 2_655
C(53) H(42C) 3.5631 yes 2_655
C(54) H(7) 3.3370 yes 2_655
C(54) H(8) 3.4638 yes 2_655
C(54) H(39C) 3.4249 yes 3_655
C(54) H(51B) 3.5997 yes 3_665
H(2) C(20) 3.3504 yes 2_545
H(2) C(27) 3.5119 yes 2_545
H(2) H(6) 3.2163 yes 2_555
H(2) H(11A) 3.5765 yes 2_555
H(2) H(20) 3.3811 yes 2_545
H(2) H(27C) 2.6550 yes 2_545
H(3) C(5) 2.9930 yes 2_555
H(3) C(6) 2.6387 yes 2_555
H(3) C(7) 3.0060 yes 2_555
H(3) C(10) 3.5979 yes 2_555
H(3) C(11) 3.3683 yes 2_555
H(3) H(6) 2.7582 yes 2_555
H(3) H(7) 3.3110 yes 2_555
H(3) H(11A) 2.7373 yes 2_555
H(3) H(11C) 3.4082 yes 2_555
H(6) C(3) 3.4317 yes 2_545
H(6) C(20) 3.3584 yes 1_545
H(6) C(27) 3.4107 yes 1_545
H(6) H(2) 3.2163 yes 2_545
H(6) H(3) 2.7582 yes 2_545
H(6) H(20) 2.5684 yes 1_545
H(6) H(27A) 2.7365 yes 1_545
H(6) H(27C) 3.2068 yes 1_545
H(7) C(27) 2.9896 yes 1_545
H(7) C(54) 3.3370 yes 2_645
H(7) H(3) 3.3110 yes 2_545
H(7) H(24B) 3.2643 yes 2_545
H(7) H(27A) 2.4602 yes 1_545
H(7) H(27B) 3.0582 yes 1_545
H(7) H(27C) 2.9760 yes 1_545
H(7) H(53C) 2.9249 yes 2_645
H(7) H(54A) 2.6631 yes 2_645
H(7) H(54C) 3.1848 yes 2_645
H(8) C(47) 3.4435 yes 2_645
H(8) C(54) 3.4638 yes 2_645
H(8) H(24B) 2.7220 yes 2_545
H(8) H(47) 2.8499 yes 2_645
H(8) H(51A) 2.9048 yes 4_555
H(8) H(53C) 3.2066 yes 2_645
H(8) H(54A) 2.5125 yes 2_645
H(11A) C(2) 3.5441 yes 2_545
H(11A) C(3) 3.1125 yes 2_545
H(11A) H(2) 3.5765 yes 2_545
H(11A) H(3) 2.7373 yes 2_545
H(11A) H(25) 2.9619 yes 2_545
H(11A) H(27C) 3.1328 yes 2_545
H(11A) H(39A) 3.2191 yes 3_555
H(11B) C(38) 3.3329 yes 3_555
H(11B) C(39) 3.2165 yes 3_555
H(11B) H(27C) 3.3456 yes 2_545
H(11B) H(38A) 3.3181 yes 3_555
H(11B) H(38C) 2.6228 yes 3_555
H(11B) H(39A) 2.9609 yes 3_555
H(11B) H(39B) 2.6788 yes 3_555
H(11C) C(27) 3.1251 yes 2_545
H(11C) H(3) 3.4082 yes 2_545
H(11C) H(25) 3.3189 yes 2_545
H(11C) H(27B) 3.3052 yes 2_545
H(11C) H(27C) 2.2965 yes 2_545
H(12A) H(19) 3.3023 yes 1_545
H(12A) H(20) 3.2687 yes 1_545
H(12B) H(19) 3.5737 yes 1_545
H(12B) H(23A) 3.5398 yes 3_555
H(12B) H(38A) 3.4965 yes 3_555
H(12B) H(38C) 3.0193 yes 3_555
H(12C) C(19) 3.3243 yes 1_545
H(12C) C(20) 3.5899 yes 1_545
H(12C) H(19) 2.6575 yes 1_545
H(12C) H(20) 3.1934 yes 1_545
H(12C) H(38A) 3.4535 yes 3_555
H(12C) H(38C) 3.5981 yes 3_555
H(13) H(39A) 3.5856 yes 4_555
H(14B) C(46) 3.0988 yes 2_645
H(14B) C(47) 3.0751 yes 2_645
H(14B) H(42B) 3.4496 yes 2_655
H(14B) H(46) 2.5595 yes 2_645
H(14B) H(47) 2.5191 yes 2_645
H(14C) C(42) 2.9802 yes 2_655
H(14C) H(39A) 3.2588 yes 4_555
H(14C) H(42A) 2.9288 yes 2_655
H(14C) H(42B) 2.8639 yes 2_655
H(14C) H(42C) 2.6453 yes 2_655
H(14C) H(46) 3.2495 yes 2_645
H(15A) C(49) 3.5250 yes 4_555
H(15A) C(51) 3.2014 yes 4_555
H(15A) H(24A) 3.5559 yes 2_545
H(15A) H(24B) 3.1614 yes 2_545
H(15A) H(49) 3.1705 yes 4_555
H(15A) H(50A) 2.9657 yes 4_555
H(15A) H(51A) 2.3257 yes 4_555
H(15B) C(18) 3.3418 yes 2_545
H(15B) C(19) 3.5325 yes 2_545
H(15B) H(18) 3.2396 yes 2_545
H(15B) H(19) 3.5677 yes 2_545
H(15B) H(24B) 3.3450 yes 2_545
H(15B) H(38A) 3.4590 yes 4_555
H(15B) H(50A) 3.3482 yes 4_555
H(15C) C(37) 3.5662 yes 4_555
H(15C) C(39) 3.4753 yes 4_555
H(15C) H(37) 3.0756 yes 4_555
H(15C) H(38A) 2.8806 yes 4_555
H(15C) H(39A) 2.7104 yes 4_555
H(15C) H(49) 3.5161 yes 4_555
H(15C) H(50A) 3.4486 yes 4_555
H(18) C(18) 3.4127 yes 3_565
H(18) C(23) 3.4167 yes 3_565
H(18) H(15B) 3.2396 yes 2_555
H(18) H(18) 2.7100 yes 3_565
H(18) H(23C) 2.4785 yes 3_565
H(18) H(24A) 3.3131 yes 3_565
H(18) H(50A) 3.1379 yes 3_565
H(19) C(12) 3.3322 yes 1_565
H(19) C(23) 3.4308 yes 3_565
H(19) H(12A) 3.3023 yes 1_565
H(19) H(12B) 3.5737 yes 1_565
H(19) H(12C) 2.6575 yes 1_565
H(19) H(15B) 3.5677 yes 2_555
H(19) H(23A) 3.1296 yes 3_565
H(19) H(23C) 2.8438 yes 3_565
H(19) H(24A) 3.4774 yes 3_565
H(19) H(34) 2.9904 yes 1_565
H(20) C(6) 3.4777 yes 1_565
H(20) H(2) 3.3811 yes 2_555
H(20) H(6) 2.5684 yes 1_565
H(20) H(12A) 3.2687 yes 1_565
H(20) H(12C) 3.1934 yes 1_565
H(20) H(34) 3.0807 yes 1_565
H(20) H(35) 3.4713 yes 1_565
H(23A) H(12B) 3.5398 yes 3_555
H(23A) H(19) 3.1296 yes 3_565
H(23A) H(33) 2.9533 yes 3_555
H(23A) H(38C) 3.4710 yes 3_555
H(23C) C(18) 3.1969 yes 3_565
H(23C) C(19) 3.3782 yes 3_565
H(23C) H(18) 2.4785 yes 3_565
H(23C) H(19) 2.8438 yes 3_565
H(24A) C(50) 3.3070 yes 3_565
H(24A) C(51) 3.5053 yes 3_565
H(24A) H(15A) 3.5559 yes 2_555
H(24A) H(18) 3.3131 yes 3_565
H(24A) H(19) 3.4774 yes 3_565
H(24A) H(50A) 2.6354 yes 3_565
H(24A) H(50B) 3.1733 yes 3_565
H(24A) H(51A) 3.0408 yes 3_565
H(24A) H(51C) 3.1946 yes 3_565
H(24B) C(7) 3.3066 yes 2_555
H(24B) C(8) 2.9922 yes 2_555
H(24B) H(7) 3.2643 yes 2_555
H(24B) H(8) 2.7220 yes 2_555
H(24B) H(15A) 3.1614 yes 2_555
H(24B) H(15B) 3.3450 yes 2_555
H(24B) H(51A) 3.0615 yes 3_565
H(24B) H(54A) 3.3842 yes 1_455
H(24C) C(33) 3.2860 yes 3_555
H(24C) H(33) 2.4381 yes 3_555
H(24C) H(34) 3.4182 yes 3_555
H(24C) H(39B) 3.2898 yes 3_555
H(24C) H(51A) 3.4076 yes 3_565
H(24C) H(51C) 3.2510 yes 3_565
H(24C) H(54A) 3.5583 yes 1_455
H(25) C(11) 3.5676 yes 2_555
H(25) H(11A) 2.9619 yes 2_555
H(25) H(11C) 3.3189 yes 2_555
H(26C) H(42C) 3.0270 yes 2_655
H(27A) C(6) 3.2846 yes 1_565
H(27A) C(7) 3.1511 yes 1_565
H(27A) H(6) 2.7365 yes 1_565
H(27A) H(7) 2.4602 yes 1_565
H(27A) H(54C) 3.5715 yes 2_655
H(27B) C(39) 3.4082 yes 4_555
H(27B) H(7) 3.0582 yes 1_565
H(27B) H(11C) 3.3052 yes 2_555
H(27B) H(39A) 3.1598 yes 4_555
H(27B) H(39B) 3.1510 yes 4_555
H(27B) H(39C) 3.3470 yes 4_555
H(27B) H(54C) 2.8071 yes 2_655
H(27C) C(2) 3.1474 yes 2_555
H(27C) C(11) 3.0560 yes 2_555
H(27C) H(2) 2.6550 yes 2_555
H(27C) H(6) 3.2068 yes 1_565
H(27C) H(7) 2.9760 yes 1_565
H(27C) H(11A) 3.1328 yes 2_555
H(27C) H(11B) 3.3456 yes 2_555
H(27C) H(11C) 2.2965 yes 2_555
H(29) N(3) 3.4870 yes 3_655
H(29) C(29) 3.0160 yes 3_655
H(29) C(31) 3.2085 yes 3_655
H(29) C(35) 3.5482 yes 3_655
H(29) C(36) 3.0605 yes 3_655
H(29) C(40) 3.3223 yes 3_655
H(29) C(42) 3.2440 yes 3_655
H(29) H(29) 2.3959 yes 3_655
H(29) H(40) 3.1567 yes 3_655
H(29) H(42A) 2.4551 yes 3_655
H(30) C(34) 3.4912 yes 3_655
H(30) C(35) 3.4619 yes 3_655
H(30) C(45) 3.2654 yes 3_665
H(30) C(51) 3.3418 yes 3_665
H(30) H(42A) 3.4682 yes 3_655
H(30) H(45) 2.6101 yes 3_665
H(30) H(51B) 2.8159 yes 3_665
H(30) H(51C) 2.9748 yes 3_665
H(33) C(24) 3.3746 yes 3_555
H(33) H(23A) 2.9533 yes 3_555
H(33) H(24C) 2.4381 yes 3_555
H(34) C(19) 3.4183 yes 1_545
H(34) C(20) 3.4605 yes 1_545
H(34) C(45) 3.4319 yes 1_545
H(34) C(51) 3.5199 yes 1_545
H(34) H(19) 2.9904 yes 1_545
H(34) H(20) 3.0807 yes 1_545
H(34) H(24C) 3.4182 yes 3_555
H(34) H(45) 2.6249 yes 1_545
H(34) H(50B) 3.1672 yes 1_545
H(34) H(51C) 2.5736 yes 1_545
H(35) C(45) 3.3090 yes 1_545
H(35) C(46) 3.4129 yes 1_545
H(35) H(20) 3.4713 yes 1_545
H(35) H(45) 2.6971 yes 1_545
H(35) H(46) 2.9171 yes 1_545
H(37) H(15C) 3.0756 yes 4_554
H(37) H(42A) 3.2959 yes 3_655
H(38A) H(11B) 3.3181 yes 3_555
H(38A) H(12B) 3.4965 yes 3_555
H(38A) H(12C) 3.4535 yes 3_555
H(38A) H(15B) 3.4590 yes 4_554
H(38A) H(15C) 2.8806 yes 4_554
H(38C) C(11) 3.5079 yes 3_555
H(38C) H(11B) 2.6228 yes 3_555
H(38C) H(12B) 3.0193 yes 3_555
H(38C) H(12C) 3.5981 yes 3_555
H(38C) H(23A) 3.4710 yes 3_555
H(39A) C(11) 3.5042 yes 3_555
H(39A) C(15) 3.5881 yes 4_554
H(39A) H(11A) 3.2191 yes 3_555
H(39A) H(11B) 2.9609 yes 3_555
H(39A) H(13) 3.5856 yes 4_554
H(39A) H(14C) 3.2588 yes 4_554
H(39A) H(15C) 2.7104 yes 4_554
H(39A) H(27B) 3.1598 yes 4_554
H(39A) H(42A) 3.4698 yes 3_655
H(39A) H(42C) 3.5244 yes 3_655
H(39B) C(11) 3.4637 yes 3_555
H(39B) H(11B) 2.6788 yes 3_555
H(39B) H(24C) 3.2898 yes 3_555
H(39B) H(27B) 3.1510 yes 4_554
H(39B) H(54B) 3.5274 yes 3_655
H(39B) H(54C) 3.2132 yes 3_655
H(39C) C(42) 3.2099 yes 3_655
H(39C) C(54) 3.4249 yes 3_655
H(39C) H(27B) 3.3470 yes 4_554
H(39C) H(40) 3.3174 yes 3_655
H(39C) H(42A) 2.7240 yes 3_655
H(39C) H(42C) 2.9136 yes 3_655
H(39C) H(54B) 3.1511 yes 3_655
H(39C) H(54C) 2.8093 yes 3_655
H(40) H(29) 3.1567 yes 3_655
H(40) H(39C) 3.3174 yes 3_655
H(41A) C(53) 3.2996 yes 2_645
H(41A) H(47) 3.3932 yes 2_645
H(41A) H(53B) 3.4393 yes 2_645
H(41A) H(53C) 2.4686 yes 2_645
H(41C) H(47) 3.0330 yes 2_645
H(41C) H(53C) 3.1002 yes 2_645
H(42A) C(29) 3.0261 yes 3_655
H(42A) C(30) 3.5243 yes 3_655
H(42A) C(39) 3.4323 yes 3_655
H(42A) H(14C) 2.9288 yes 2_645
H(42A) H(29) 2.4551 yes 3_655
H(42A) H(30) 3.4682 yes 3_655
H(42A) H(37) 3.2959 yes 3_655
H(42A) H(39A) 3.4698 yes 3_655
H(42A) H(39C) 2.7240 yes 3_655
H(42A) H(46) 3.3564 yes 1_545
H(42B) C(14) 3.5128 yes 2_645
H(42B) C(46) 3.5213 yes 1_545
H(42B) C(53) 3.2792 yes 2_645
H(42B) H(14B) 3.4496 yes 2_645
H(42B) H(14C) 2.8639 yes 2_645
H(42B) H(46) 2.6242 yes 1_545
H(42B) H(53A) 3.2067 yes 2_645
H(42B) H(53B) 2.9923 yes 2_645
H(42B) H(53C) 3.0883 yes 2_645
H(42C) C(14) 3.5038 yes 2_645
H(42C) C(53) 3.5631 yes 2_645
H(42C) H(14C) 2.6453 yes 2_645
H(42C) H(26C) 3.0270 yes 2_645
H(42C) H(39A) 3.5244 yes 3_655
H(42C) H(39C) 2.9136 yes 3_655
H(42C) H(53B) 2.9392 yes 2_645
H(42C) H(53C) 3.4090 yes 2_645
H(45) C(30) 3.5188 yes 3_665
H(45) C(34) 3.0517 yes 1_565
H(45) C(35) 3.0863 yes 1_565
H(45) H(30) 2.6101 yes 3_665
H(45) H(34) 2.6249 yes 1_565
H(45) H(35) 2.6971 yes 1_565
H(45) H(51B) 3.5361 yes 3_665
H(46) C(14) 3.3110 yes 2_655
H(46) C(42) 3.4066 yes 1_565
H(46) H(14B) 2.5595 yes 2_655
H(46) H(14C) 3.2495 yes 2_655
H(46) H(35) 2.9171 yes 1_565
H(46) H(42A) 3.3564 yes 1_565
H(46) H(42B) 2.6242 yes 1_565
H(46) H(51B) 3.5495 yes 3_665
H(46) H(53A) 3.5623 yes 2_655
H(47) C(8) 3.4375 yes 2_655
H(47) C(14) 3.4630 yes 2_655
H(47) H(8) 2.8499 yes 2_655
H(47) H(14B) 2.5191 yes 2_655
H(47) H(41A) 3.3932 yes 2_655
H(47) H(41C) 3.0330 yes 2_655
H(47) H(51B) 3.5961 yes 3_665
H(49) H(15A) 3.1705 yes 4_554
H(49) H(15C) 3.5161 yes 4_554
H(50A) C(15) 3.4370 yes 4_554
H(50A) C(24) 3.5053 yes 3_565
H(50A) H(15A) 2.9657 yes 4_554
H(50A) H(15B) 3.3482 yes 4_554
H(50A) H(15C) 3.4486 yes 4_554
H(50A) H(18) 3.1379 yes 3_565
H(50A) H(24A) 2.6354 yes 3_565
H(50B) H(24A) 3.1733 yes 3_565
H(50B) H(34) 3.1672 yes 1_565
H(51A) C(15) 3.2710 yes 4_554
H(51A) C(24) 3.3518 yes 3_565
H(51A) C(47) 3.5109 yes 3_665
H(51A) H(8) 2.9048 yes 4_554
H(51A) H(15A) 2.3257 yes 4_554
H(51A) H(24A) 3.0408 yes 3_565
H(51A) H(24B) 3.0615 yes 3_565
H(51A) H(24C) 3.4076 yes 3_565
H(51A) H(54A) 3.0643 yes 3_665
H(51A) H(54B) 3.4747 yes 3_665
H(51B) C(30) 3.4634 yes 3_665
H(51B) C(43) 2.9235 yes 3_665
H(51B) C(44) 2.9633 yes 3_665
H(51B) C(45) 2.9964 yes 3_665
H(51B) C(46) 3.0185 yes 3_665
H(51B) C(47) 3.0359 yes 3_665
H(51B) C(48) 3.0017 yes 3_665
H(51B) C(54) 3.5997 yes 3_665
H(51B) H(30) 2.8159 yes 3_665
H(51B) H(45) 3.5361 yes 3_665
H(51B) H(46) 3.5495 yes 3_665
H(51B) H(47) 3.5961 yes 3_665
H(51B) H(51B) 3.5132 yes 3_665
H(51B) H(54A) 3.3423 yes 3_665
H(51B) H(54B) 3.1746 yes 3_665
H(51C) C(24) 3.5506 yes 3_565
H(51C) C(34) 3.1624 yes 1_565
H(51C) H(24A) 3.1946 yes 3_565
H(51C) H(24C) 3.2510 yes 3_565
H(51C) H(30) 2.9748 yes 3_665
H(51C) H(34) 2.5736 yes 1_565
H(51C) H(54A) 3.4687 yes 3_665
H(51C) H(54B) 3.1570 yes 3_665
H(53A) H(42B) 3.2067 yes 2_655
H(53A) H(46) 3.5623 yes 2_645
H(53B) C(42) 3.4109 yes 2_655
H(53B) H(41A) 3.4393 yes 2_655
H(53B) H(42B) 2.9923 yes 2_655
H(53B) H(42C) 2.9392 yes 2_655
H(53C) C(7) 3.2963 yes 2_655
H(53C) C(8) 3.4542 yes 2_655
H(53C) C(41) 3.1930 yes 2_655
H(53C) H(7) 2.9249 yes 2_655
H(53C) H(8) 3.2066 yes 2_655
H(53C) H(41A) 2.4686 yes 2_655
H(53C) H(41C) 3.1002 yes 2_655
H(53C) H(42B) 3.0883 yes 2_655
H(53C) H(42C) 3.4090 yes 2_655
H(54A) C(7) 3.2424 yes 2_655
H(54A) C(8) 3.1699 yes 2_655
H(54A) C(51) 3.4794 yes 3_665
H(54A) H(7) 2.6631 yes 2_655
H(54A) H(8) 2.5125 yes 2_655
H(54A) H(24B) 3.3842 yes 1_655
H(54A) H(24C) 3.5583 yes 1_655
H(54A) H(51A) 3.0643 yes 3_665
H(54A) H(51B) 3.3423 yes 3_665
H(54A) H(51C) 3.4687 yes 3_665
H(54B) C(51) 3.4566 yes 3_665
H(54B) H(39B) 3.5274 yes 3_655
H(54B) H(39C) 3.1511 yes 3_655
H(54B) H(51A) 3.4747 yes 3_665
H(54B) H(51B) 3.1746 yes 3_665
H(54B) H(51C) 3.1570 yes 3_665
H(54C) C(27) 3.5988 yes 2_645
H(54C) C(39) 3.4368 yes 3_655
H(54C) H(7) 3.1848 yes 2_655
H(54C) H(27A) 3.5715 yes 2_645
H(54C) H(27B) 2.8071 yes 2_645
H(54C) H(39B) 3.2132 yes 3_655
H(54C) H(39C) 2.8093 yes 3_655

loop_
_geom_torsion_atom_site_label_1
_geom_torsion_atom_site_label_2
_geom_torsion_atom_site_label_3
_geom_torsion_atom_site_label_4
_geom_torsion
_geom_torsion_publ_flag
C(1) N(1) C(2) C(3) -0.0(7) no
C(2) N(1) C(1) N(2) 0.6(6) no
C(1) N(1) C(4) C(5) -82.3(7) no
C(1) N(1) C(4) C(9) 101.8(7) no
C(4) N(1) C(1) Pd(1) 4.2(9) no
C(2) N(1) C(4) C(5) 100.7(7) no
C(2) N(1) C(4) C(9) -75.2(7) no
C(1) N(2) C(3) C(2) 1.0(7) no
C(3) N(2) C(1) N(1) -0.9(6) no
C(1) N(2) C(16) C(17) 95.7(7) no
C(1) N(2) C(16) C(21) -92.2(7) no
C(16) N(2) C(1) Pd(1) 1.3(9) no
C(3) N(2) C(16) C(17) -81.0(7) no
C(3) N(2) C(16) C(21) 91.1(6) no
C(28) N(3) C(29) C(30) 0.6(6) no
C(29) N(3) C(28) N(4) -1.6(6) no
C(28) N(3) C(31) C(32) 105.3(6) no
C(28) N(3) C(31) C(36) -80.8(7) no
C(31) N(3) C(28) Pd(1) -10.5(9) no
C(29) N(3) C(31) C(32) -80.2(6) no
C(29) N(3) C(31) C(36) 93.8(6) no
C(28) N(4) C(30) C(29) -1.8(6) no
C(30) N(4) C(28) N(3) 2.1(6) no
C(28) N(4) C(43) C(44) -102.7(6) no
C(28) N(4) C(43) C(48) 82.5(7) no
C(43) N(4) C(28) Pd(1) 11.1(8) no
C(30) N(4) C(43) C(44) 83.0(6) no
C(30) N(4) C(43) C(48) -91.8(6) no
N(1) C(2) C(3) N(2) -0.5(7) no
N(1) C(4) C(5) C(10) 4.1(9) no
N(1) C(4) C(9) C(13) -5.2(9) no
C(5) C(4) C(9) C(8) -0.2(9) no
C(9) C(4) C(5) C(6) -0.4(9) no
C(4) C(5) C(6) C(7) 1.4(9) no
C(4) C(5) C(10) C(11) -78.8(7) no
C(4) C(5) C(10) C(12) 152.2(6) no
C(6) C(5) C(10) C(11) 101.3(7) no
C(6) C(5) C(10) C(12) -27.7(9) no
C(5) C(6) C(7) C(8) -1.8(10) no
C(6) C(7) C(8) C(9) 1.1(10) no
C(7) C(8) C(9) C(4) -0.1(9) no
C(4) C(9) C(13) C(14) -107.1(7) no
C(4) C(9) C(13) C(15) 130.2(6) no
C(8) C(9) C(13) C(14) 72.2(8) no
C(8) C(9) C(13) C(15) -50.5(8) no
N(2) C(16) C(17) C(22) -7.0(9) no
N(2) C(16) C(21) C(25) 5.7(9) no
C(17) C(16) C(21) C(20) -2.5(10) no
C(21) C(16) C(17) C(18) 2.1(10) no
C(16) C(17) C(18) C(19) -0.5(10) no
C(16) C(17) C(22) C(23) -101.8(7) no
C(16) C(17) C(22) C(24) 134.0(6) no
C(18) C(17) C(22) C(23) 77.6(8) no
C(18) C(17) C(22) C(24) -46.6(9) no
C(17) C(18) C(19) C(20) -0.7(12) no
C(18) C(19) C(20) C(21) 0.2(13) no
C(19) C(20) C(21) C(16) 1.3(11) no
C(16) C(21) C(25) C(26) 90.8(7) no
C(16) C(21) C(25) C(27) -144.8(6) no
C(20) C(21) C(25) C(26) -89.4(8) no
C(20) C(21) C(25) C(27) 34.9(9) no
N(3) C(29) C(30) N(4) 0.7(6) no
N(3) C(31) C(32) C(37) -7.2(9) no
N(3) C(31) C(36) C(40) 3.6(9) no
C(32) C(31) C(36) C(35) -1.6(9) no
C(36) C(31) C(32) C(33) 1.5(9) no
C(31) C(32) C(33) C(34) -0.4(10) no
C(31) C(32) C(37) C(38) -103.6(7) no
C(31) C(32) C(37) C(39) 129.5(7) no
C(33) C(32) C(37) C(38) 74.0(8) no
C(33) C(32) C(37) C(39) -52.9(9) no
C(32) C(33) C(34) C(35) -0.6(12) no
C(33) C(34) C(35) C(36) 0.4(12) no
C(34) C(35) C(36) C(31) 0.6(10) no
C(31) C(36) C(40) C(41) 97.7(7) no
C(31) C(36) C(40) C(42) -137.9(6) no
C(35) C(36) C(40) C(41) -83.5(7) no
C(35) C(36) C(40) C(42) 40.9(8) no
N(4) C(43) C(44) C(49) 6.7(8) no
N(4) C(43) C(48) C(52) -4.8(8) no
C(44) C(43) C(48) C(47) -0.9(9) no
C(48) C(43) C(44) C(45) 1.2(9) no
C(43) C(44) C(45) C(46) 0.1(9) no
C(43) C(44) C(49) C(50) 85.7(7) no
C(43) C(44) C(49) C(51) -149.3(5) no
C(45) C(44) C(49) C(50) -94.4(7) no
C(45) C(44) C(49) C(51) 30.6(8) no
C(44) C(45) C(46) C(47) -1.7(10) no
C(45) C(46) C(47) C(48) 2.0(10) no
C(46) C(47) C(48) C(43) -0.7(9) no
C(43) C(48) C(52) C(53) -144.2(6) no
C(43) C(48) C(52) C(54) 92.3(7) no
C(47) C(48) C(52) C(53) 37.6(8) no
C(47) C(48) C(52) C(54) -85.9(7) no
